data_7716776
loop_
_publ_author_name
'Wang, Xiaobai'
'Ligorio, Raphael F.'
'R&#xfc;ttger, Franziska'
'Krengel, David M. J.'
'Graw, Nico'
'Herbst-Irmer, Regine'
'Krawczuk, Anna'
'Stalke, Dietmar'

_publ_section_title
;
 Reducing hybrid ligand-based alane and chasing aluminium(I): dialane and
 unusual transient dialumene.
;
_journal_issue 37
_journal_name_full 'Dalton transactions (Cambridge, England : 2003)'
_journal_page_first 15441
_journal_page_last 15450
_journal_paper_doi 10.1039/d4dt01798f
_journal_volume 53
_journal_year 2024
_chemical_formula_moiety 'C75 H93 Al2 N6 Na, 2(C6 H14)'
_chemical_formula_sum 'C87 H121 Al2 N6 Na'
_chemical_formula_weight 1327.84
_space_group_crystal_system triclinic
_space_group_IT_number 2
_space_group_name_Hall '-P 1'
_space_group_name_H-M_alt 'P -1'
_atom_sites_solution_hydrogens geom
_audit_creation_method SHELXL-2018/3
_audit_update_record
;
2023-12-12 deposited with the CCDC.	2024-07-29 downloaded from the CCDC.
;
_cell_angle_alpha 87.90(2)
_cell_angle_beta 77.90(2)
_cell_angle_gamma 78.68(3)
_cell_formula_units_Z 4
_cell_length_a 13.176(2)
_cell_length_b 22.183(2)
_cell_length_c 28.270(3)
_cell_measurement_reflns_used 9774
_cell_measurement_temperature 100(2)
_cell_measurement_theta_max 24.6665
_cell_measurement_theta_min 2.2105
_cell_volume 7922.0(19)
_computing_cell_refinement 'Bruker SAINT V8.40A'
_computing_data_collection 'Bruker APEX2 v2012.2'
_computing_data_reduction 'Bruker SAINT V8.40A'
_computing_molecular_graphics 'ShelXle Rev: 1387'
_computing_publication_material 'ShelXle Rev: 1387'
_computing_structure_refinement 'SHELXL-2018/3 (Sheldrick, 2018)'
_computing_structure_solution 'SHELXT(Sheldrick,Acta Cryst.(2015)A71,3-8)'
_diffrn_ambient_temperature 100(2)
_diffrn_detector_type 'Bruker Photon III C7 CMOS'
_diffrn_measured_fraction_theta_full 1.000
_diffrn_measured_fraction_theta_max 0.996
_diffrn_measurement_device_type 'Bruker Smart APEX II Quazar'
_diffrn_measurement_method '\f and \w scans'
_diffrn_radiation_type MoK\a
_diffrn_radiation_wavelength 0.71073
_diffrn_reflns_av_R_equivalents 0.0783
_diffrn_reflns_av_unetI/netI 0.0794
_diffrn_reflns_Laue_measured_fraction_full 1.000
_diffrn_reflns_Laue_measured_fraction_max 0.996
_diffrn_reflns_limit_h_max 15
_diffrn_reflns_limit_h_min -15
_diffrn_reflns_limit_k_max 26
_diffrn_reflns_limit_k_min -26
_diffrn_reflns_limit_l_max 34
_diffrn_reflns_limit_l_min -34
_diffrn_reflns_number 142190
_diffrn_reflns_point_group_measured_fraction_full 1.000
_diffrn_reflns_point_group_measured_fraction_max 0.996
_diffrn_reflns_theta_full 25.242
_diffrn_reflns_theta_max 25.391
_diffrn_reflns_theta_min 0.737
_diffrn_source 'Incoatec Microsource'
_exptl_absorpt_coefficient_mu 0.089
_exptl_absorpt_correction_T_max 0.7452
_exptl_absorpt_correction_T_min 0.6651
_exptl_absorpt_correction_type multi-scan
_exptl_absorpt_process_details SADABS-2016/2
_exptl_crystal_colour red
_exptl_crystal_density_diffrn 1.113
_exptl_crystal_description block
_exptl_crystal_F_000 2888
_exptl_crystal_size_max 0.22
_exptl_crystal_size_mid 0.19
_exptl_crystal_size_min 0.15
_refine_diff_density_max 0.439
_refine_diff_density_min -0.500
_refine_diff_density_rms 0.050
_refine_ls_extinction_coef 0.00144(13)
_refine_ls_extinction_expression Fc^*^=kFc[1+0.001xFc^2^\l^3^/sin(2\q)]^-1/4^
_refine_ls_extinction_method 'SHELXL-2018/3 (Sheldrick 2018)'
_refine_ls_goodness_of_fit_ref 1.014
_refine_ls_hydrogen_treatment constr
_refine_ls_matrix_type full
_refine_ls_number_parameters 2070
_refine_ls_number_reflns 29029
_refine_ls_number_restraints 2790
_refine_ls_restrained_S_all 1.289
_refine_ls_R_factor_all 0.1011
_refine_ls_R_factor_gt 0.0546
_refine_ls_shift/su_max 0.001
_refine_ls_shift/su_mean 0.000
_refine_ls_structure_factor_coef Fsqd
_refine_ls_weighting_details 'w=1/[\s^2^(Fo^2^)+(0.0509P)^2^+4.2791P] where P=(Fo^2^+2Fc^2^)/3'
_refine_ls_weighting_scheme calc
_refine_ls_wR_factor_gt 0.1169
_refine_ls_wR_factor_ref 0.1359
_reflns_Friedel_coverage 0.000
_reflns_number_gt 18841
_reflns_number_total 29029
_reflns_threshold_expression 'I > 2\s(I)'
_cod_data_source_file d4dt01798f2.cif
_cod_data_source_block Al
_cod_depositor_comments 'Adding full bibliography for 7716775--7716778.cif.'
_cod_database_code 7716776
_shelx_shelxl_version_number 2018/3
_shelx_space_group_comment
;
The symmetry employed for this shelxl refinement is uniquely defined
by the following loop, which should always be used as a source of
symmetry information in preference to the above space-group names.
They are only intended as comments.
;

loop_
_space_group_symop_operation_xyz
'x, y, z'
'-x, -y, -z'

loop_
_atom_site_label
_atom_site_type_symbol
_atom_site_fract_x
_atom_site_fract_y
_atom_site_fract_z
_atom_site_U_iso_or_equiv
_atom_site_adp_type
_atom_site_occupancy
_atom_site_site_symmetry_order
_atom_site_calc_flag
_atom_site_refinement_flags_posn
_atom_site_refinement_flags_adp
_atom_site_refinement_flags_occupancy
_atom_site_disorder_assembly
_atom_site_disorder_group
N1 N 0.70521(15) 0.17002(9) 0.34678(7) 0.0198(5) Uani 1 1 d . . . . .
C1 C 0.78712(19) 0.19512(10) 0.31587(9) 0.0209(6) Uani 1 1 d . . . . .
N2 N 0.55077(16) 0.10356(8) 0.39275(7) 0.0204(5) Uani 1 1 d . . . . .
C2 C 0.8025(2) 0.20256(11) 0.26639(9) 0.0236(6) Uani 1 1 d . . . . .
H2 H 0.756331 0.190485 0.248467 0.028 Uiso 1 1 calc R U . . .
N3 N 0.50400(15) 0.18467(8) 0.29423(7) 0.0187(4) Uani 1 1 d . . . . .
C3 C 0.8882(2) 0.22841(11) 0.24364(9) 0.0271(6) Uani 1 1 d . . . . .
H3 H 0.899710 0.234756 0.209669 0.033 Uiso 1 1 calc R U . . .
C4 C 0.9570(2) 0.24509(11) 0.26947(10) 0.0285(6) Uani 1 1 d . . . . .
H4 H 1.015882 0.261736 0.253020 0.034 Uiso 1 1 calc R U . . .
C7 C 0.8159(2) 0.19986(12) 0.39507(9) 0.0263(6) Uani 1 1 d . . . . .
N8 N 0.35765(16) 0.62503(9) 0.35203(7) 0.0211(5) Uani 1 1 d . . . . .
C8 C 0.7913(2) 0.25726(12) 0.42751(10) 0.0345(7) Uani 1 1 d . . . . .
H8A H 0.856631 0.272422 0.426811 0.052 Uiso 1 1 calc R U . . .
H8B H 0.761363 0.246634 0.460773 0.052 Uiso 1 1 calc R U . . .
H8C H 0.740268 0.289301 0.415597 0.052 Uiso 1 1 calc R U . . .
N9 N 0.59502(16) 0.66416(8) 0.31232(7) 0.0197(5) Uani 1 1 d . . . . .
C9 C 0.8959(2) 0.14928(13) 0.41418(10) 0.0372(7) Uani 1 1 d . . . . .
H9A H 0.909493 0.112065 0.394398 0.056 Uiso 1 1 calc R U . . .
H9B H 0.866747 0.140004 0.447869 0.056 Uiso 1 1 calc R U . . .
H9C H 0.962315 0.163737 0.412384 0.056 Uiso 1 1 calc R U . . .
N10 N 0.75781(15) 0.54121(9) 0.26391(7) 0.0202(5) Uani 1 1 d . . . . .
C54 C 0.6194(2) 0.37452(11) 0.15705(9) 0.0269(6) Uani 1 1 d . . . . .
H54 H 0.614414 0.416685 0.148580 0.032 Uiso 1 1 calc R U . . .
C53 C 0.5664(2) 0.35833(11) 0.20181(9) 0.0257(6) Uani 1 1 d . . . . .
H53 H 0.525985 0.389701 0.223811 0.031 Uiso 1 1 calc R U . . .
C52 C 0.5712(2) 0.29681(11) 0.21535(9) 0.0232(6) Uani 1 1 d . . . . .
H52 H 0.535808 0.285941 0.246393 0.028 Uiso 1 1 calc R U . . .
C10 C 0.7174(2) 0.17425(11) 0.39261(9) 0.0223(6) Uani 1 1 d . . . . .
Al1 Al 0.59478(6) 0.13484(3) 0.32881(2) 0.01828(17) Uani 1 1 d . . . . .
Na1 Na 0.72245(8) -0.03280(5) 0.19897(4) 0.0338(3) Uani 1 1 d . . . . .
C11 C 0.6509(2) 0.15637(11) 0.43331(9) 0.0254(6) Uani 1 1 d . . . . .
H11 H 0.658810 0.169177 0.463818 0.030 Uiso 1 1 calc R U . . .
C19 C 0.5553(2) -0.00751(11) 0.39609(8) 0.0234(6) Uani 1 1 d . . . . .
C40 C 0.59268(18) 0.02524(10) 0.27206(8) 0.0185(5) Uani 1 1 d . . . . .
H40 H 0.600166 -0.009825 0.292289 0.022 Uiso 1 1 calc R U . . .
Al2 Al 0.57504(6) 0.14082(3) 0.23778(2) 0.01853(17) Uani 1 1 d . . . . .
Na2 Na 0.71253(9) 0.46818(5) 0.19463(4) 0.0362(3) Uani 1 1 d . . . . .
C27 C 0.38488(19) 0.26321(10) 0.35194(9) 0.0209(6) Uani 1 1 d . . . . .
C28 C 0.2870(2) 0.30153(11) 0.36639(9) 0.0257(6) Uani 1 1 d . . . . .
H28 H 0.270350 0.320909 0.397216 0.031 Uiso 1 1 calc R U . . .
C15 C 0.3849(2) 0.06393(11) 0.40087(9) 0.0242(6) Uani 1 1 d . . . . .
C29 C 0.2134(2) 0.31235(11) 0.33753(10) 0.0290(6) Uani 1 1 d . . . . .
H29 H 0.145790 0.337428 0.348538 0.035 Uiso 1 1 calc R U . . .
C12 C 0.5739(2) 0.12146(11) 0.43358(9) 0.0234(6) Uani 1 1 d . . . . .
C32 C 0.4658(2) 0.26039(11) 0.38345(8) 0.0223(6) Uani 1 1 d . . . . .
H32 H 0.508482 0.217632 0.380875 0.027 Uiso 1 1 calc R U . . .
C34 C 0.5415(2) 0.30350(11) 0.36299(9) 0.0274(6) Uani 1 1 d . . . . .
H34A H 0.576850 0.291107 0.329760 0.041 Uiso 1 1 calc R U . . .
H34B H 0.594514 0.301287 0.382980 0.041 Uiso 1 1 calc R U . . .
H34C H 0.501569 0.345734 0.363112 0.041 Uiso 1 1 calc R U . . .
C36 C 0.2798(2) 0.17463(12) 0.22412(10) 0.0304(6) Uani 1 1 d . . . . .
H36A H 0.290890 0.158811 0.191144 0.046 Uiso 1 1 calc R U . . .
H36B H 0.205763 0.195066 0.234711 0.046 Uiso 1 1 calc R U . . .
H36C H 0.296582 0.140482 0.245939 0.046 Uiso 1 1 calc R U . . .
N4 N 0.51783(15) 0.08243(9) 0.21091(7) 0.0197(5) Uani 1 1 d . . . . .
C16 C 0.3352(2) 0.01312(12) 0.40490(9) 0.0292(6) Uani 1 1 d . . . . .
H16 H 0.260648 0.019449 0.408058 0.035 Uiso 1 1 calc R U . . .
C14 C 0.4941(2) 0.05269(11) 0.39695(8) 0.0224(6) Uani 1 1 d . . . . .
C13 C 0.5145(2) 0.10491(12) 0.48224(8) 0.0290(6) Uani 1 1 d . . . . .
H13A H 0.501802 0.062965 0.481046 0.044 Uiso 1 1 calc R U . . .
H13B H 0.446618 0.133635 0.490663 0.044 Uiso 1 1 calc R U . . .
H13C H 0.556341 0.107342 0.506721 0.044 Uiso 1 1 calc R U . . .
C17 C 0.3930(2) -0.04603(12) 0.40436(9) 0.0314(7) Uani 1 1 d . . . . .
H17 H 0.357961 -0.079969 0.407193 0.038 Uiso 1 1 calc R U . . .
C20 C 0.6744(2) -0.01999(11) 0.39210(9) 0.0278(6) Uani 1 1 d . . . . .
H20 H 0.701477 0.015798 0.375102 0.033 Uiso 1 1 calc R U . . .
C18 C 0.5010(2) -0.05606(12) 0.39975(9) 0.0290(6) Uani 1 1 d . . . . .
H18 H 0.539587 -0.097085 0.399035 0.035 Uiso 1 1 calc R U . . .
C21 C 0.7057(2) -0.02546(14) 0.44155(10) 0.0375(7) Uani 1 1 d . . . . .
H21A H 0.782958 -0.033406 0.436967 0.056 Uiso 1 1 calc R U . . .
H21B H 0.678276 -0.059445 0.459593 0.056 Uiso 1 1 calc R U . . .
H21C H 0.675848 0.012961 0.459703 0.056 Uiso 1 1 calc R U . . .
C58 C 0.6870(2) 0.21085(12) 0.06382(9) 0.0322(7) Uani 1 1 d . . . . .
H58A H 0.703023 0.244968 0.042377 0.048 Uiso 1 1 calc R U . . .
H58B H 0.610195 0.215473 0.074707 0.048 Uiso 1 1 calc R U . . .
H58C H 0.715163 0.171848 0.046270 0.048 Uiso 1 1 calc R U . . .
C57 C 0.7383(2) 0.21123(11) 0.10799(8) 0.0220(6) Uani 1 1 d . . . . .
C56 C 0.68396(19) 0.26839(11) 0.13710(8) 0.0202(5) Uani 1 1 d . . . . .
C25 C 0.2610(2) 0.13498(12) 0.35824(10) 0.0335(7) Uani 1 1 d . . . . .
H25A H 0.312719 0.124570 0.327921 0.050 Uiso 1 1 calc R U . . .
H25B H 0.223695 0.177635 0.356976 0.050 Uiso 1 1 calc R U . . .
H25C H 0.209943 0.107478 0.362720 0.050 Uiso 1 1 calc R U . . .
C23 C 0.3179(2) 0.12762(11) 0.40035(9) 0.0267(6) Uani 1 1 d . . . . .
H23 H 0.366307 0.157823 0.395810 0.032 Uiso 1 1 calc R U . . .
C24 C 0.2377(2) 0.14339(13) 0.44825(10) 0.0407(7) Uani 1 1 d . . . . .
H24A H 0.198195 0.185521 0.446899 0.061 Uiso 1 1 calc R U . . .
H24B H 0.275268 0.139910 0.474983 0.061 Uiso 1 1 calc R U . . .
H24C H 0.188406 0.114783 0.453398 0.061 Uiso 1 1 calc R U . . .
N6 N 0.81980(16) -0.00404(9) 0.12532(7) 0.0219(5) Uani 1 1 d . . . . .
C62 C 0.8094(2) 0.05256(11) 0.10933(9) 0.0224(6) Uani 1 1 d . . . . .
C61 C 0.74619(19) 0.09846(11) 0.14368(8) 0.0218(6) Uani 1 1 d . . . . .
H61 H 0.721666 0.080423 0.173858 0.026 Uiso 1 1 calc R U . . .
C22 C 0.7317(2) -0.07791(12) 0.36241(10) 0.0385(7) Uani 1 1 d . . . . .
H22A H 0.708639 -0.076570 0.331535 0.058 Uiso 1 1 calc R U . . .
H22B H 0.714728 -0.114452 0.380468 0.058 Uiso 1 1 calc R U . . .
H22C H 0.808214 -0.079680 0.356279 0.058 Uiso 1 1 calc R U . . .
C60 C 0.71163(19) 0.16086(11) 0.14493(8) 0.0197(5) Uani 1 1 d . . . . .
C59 C 0.8571(2) 0.21067(12) 0.09402(9) 0.0292(6) Uani 1 1 d . . . . .
H59A H 0.892666 0.173544 0.075080 0.044 Uiso 1 1 calc R U . . .
H59B H 0.885451 0.210996 0.123376 0.044 Uiso 1 1 calc R U . . .
H59C H 0.869165 0.247112 0.074648 0.044 Uiso 1 1 calc R U . . .
C31 C 0.3369(2) 0.24631(11) 0.27574(9) 0.0233(6) Uani 1 1 d . . . . .
C30 C 0.2404(2) 0.28584(11) 0.29226(9) 0.0263(6) Uani 1 1 d . . . . .
H30 H 0.191497 0.294822 0.271435 0.032 Uiso 1 1 calc R U . . .
C26 C 0.41132(19) 0.23022(10) 0.30657(8) 0.0198(5) Uani 1 1 d . . . . .
C33 C 0.4191(2) 0.27357(12) 0.43736(9) 0.0280(6) Uani 1 1 d . . . . .
H33A H 0.383247 0.316696 0.441666 0.042 Uiso 1 1 calc R U . . .
H33B H 0.476102 0.265518 0.455490 0.042 Uiso 1 1 calc R U . . .
H33C H 0.368210 0.246903 0.449337 0.042 Uiso 1 1 calc R U . . .
C39 C 0.77412(19) 0.04890(11) 0.26841(9) 0.0241(6) Uani 1 1 d . . . . .
H39A H 0.803299 0.038913 0.234162 0.036 Uiso 1 1 calc R U . . .
H39B H 0.785212 0.011560 0.287787 0.036 Uiso 1 1 calc R U . . .
H39C H 0.809794 0.079368 0.278766 0.036 Uiso 1 1 calc R U . . .
C38 C 0.65475(19) 0.07540(10) 0.27549(8) 0.0191(5) Uani 1 1 d . . . . .
C35 C 0.3520(2) 0.22087(11) 0.22502(9) 0.0251(6) Uani 1 1 d . . . . .
H35 H 0.426834 0.198288 0.215538 0.030 Uiso 1 1 calc R U . . .
C43 C 0.3537(2) -0.00711(12) 0.26417(9) 0.0306(6) Uani 1 1 d . . . . .
H43A H 0.318145 0.036153 0.265953 0.046 Uiso 1 1 calc R U . . .
H43B H 0.365847 -0.020878 0.296208 0.046 Uiso 1 1 calc R U . . .
H43C H 0.309202 -0.032112 0.253354 0.046 Uiso 1 1 calc R U . . .
C42 C 0.46052(19) -0.01418(11) 0.22802(9) 0.0209(6) Uani 1 1 d . . . . .
C41 C 0.52710(19) 0.02983(10) 0.24068(8) 0.0190(5) Uani 1 1 d . . . . .
C46 C 0.4047(2) -0.01209(12) 0.14332(9) 0.0272(6) Uani 1 1 d . . . . .
H46 H 0.379302 -0.049513 0.148521 0.033 Uiso 1 1 calc R U . . .
C45 C 0.44534(19) 0.01084(11) 0.17846(9) 0.0214(6) Uani 1 1 d . . . . .
C44 C 0.5154(2) -0.08202(11) 0.22619(10) 0.0288(6) Uani 1 1 d . . . . .
H44A H 0.466673 -0.107658 0.220183 0.043 Uiso 1 1 calc R U . . .
H44B H 0.536024 -0.093532 0.257136 0.043 Uiso 1 1 calc R U . . .
H44C H 0.578522 -0.088216 0.200096 0.043 Uiso 1 1 calc R U . . .
C49 C 0.4761(2) 0.09942(11) 0.12849(9) 0.0256(6) Uani 1 1 d . . . . .
H49 H 0.499824 0.137380 0.123480 0.031 Uiso 1 1 calc R U . . .
C48 C 0.4376(2) 0.07477(12) 0.09284(9) 0.0277(6) Uani 1 1 d . . . . .
H48 H 0.436294 0.095907 0.063073 0.033 Uiso 1 1 calc R U . . .
C47 C 0.4010(2) 0.01994(12) 0.09994(9) 0.0287(6) Uani 1 1 d . . . . .
H47 H 0.373596 0.004202 0.075475 0.034 Uiso 1 1 calc R U . . .
C37 C 0.3343(2) 0.27146(13) 0.18729(10) 0.0350(7) Uani 1 1 d . . . . .
H37A H 0.356713 0.253392 0.154757 0.052 Uiso 1 1 calc R U . . .
H37B H 0.375831 0.302759 0.190198 0.052 Uiso 1 1 calc R U . . .
H37C H 0.259073 0.290472 0.192872 0.052 Uiso 1 1 calc R U . . .
N5 N 0.64208(15) 0.18728(8) 0.18625(7) 0.0192(5) Uani 1 1 d . . . . .
C5 C 0.9403(2) 0.23755(11) 0.31927(10) 0.0276(6) Uani 1 1 d . . . . .
H5 H 0.987052 0.249103 0.337159 0.033 Uiso 1 1 calc R U . . .
C51 C 0.62910(19) 0.25212(10) 0.18207(8) 0.0189(5) Uani 1 1 d . . . . .
C50 C 0.47933(19) 0.06756(11) 0.17150(9) 0.0207(6) Uani 1 1 d . . . . .
C55 C 0.6798(2) 0.32959(11) 0.12440(9) 0.0269(6) Uani 1 1 d . . . . .
H55 H 0.717623 0.340605 0.093928 0.032 Uiso 1 1 calc R U . . .
C6 C 0.85454(19) 0.21296(11) 0.34239(9) 0.0229(6) Uani 1 1 d . . . . .
C65 C 0.8257(2) -0.08711(11) 0.06970(8) 0.0230(6) Uani 1 1 d . . . . .
C64 C 0.8801(2) -0.05364(11) 0.09396(8) 0.0222(6) Uani 1 1 d . . . . .
C63 C 0.8620(2) 0.06567(12) 0.05833(9) 0.0350(7) Uani 1 1 d . . . . .
H63A H 0.859396 0.032593 0.036816 0.052 Uiso 1 1 calc R U . . .
H63B H 0.935860 0.068097 0.057320 0.052 Uiso 1 1 calc R U . . .
H63C H 0.824831 0.104836 0.047691 0.052 Uiso 1 1 calc R U . . .
C68 C 1.0443(2) -0.12182(12) 0.06260(9) 0.0302(6) Uani 1 1 d . . . . .
H68 H 1.118312 -0.134589 0.060421 0.036 Uiso 1 1 calc R U . . .
C67 C 0.9920(2) -0.15444(11) 0.03778(9) 0.0288(6) Uani 1 1 d . . . . .
H67 H 1.030542 -0.188794 0.018341 0.035 Uiso 1 1 calc R U . . .
C66 C 0.8845(2) -0.13715(11) 0.04126(9) 0.0266(6) Uani 1 1 d . . . . .
H66 H 0.849737 -0.159726 0.023954 0.032 Uiso 1 1 calc R U . . .
Al3 Al 0.47154(6) 0.64277(3) 0.30128(3) 0.01920(17) Uani 1 1 d . . . . .
C69 C 0.9898(2) -0.07057(11) 0.09071(9) 0.0247(6) Uani 1 1 d D . . . .
N7 N 0.37910(16) 0.70439(9) 0.27146(7) 0.0206(5) Uani 1 1 d . . . . .
C70 C 1.0479(2) -0.03504(13) 0.11772(9) 0.0308(6) Uani 1 1 d D U . . .
H70 H 1.008810 0.008562 0.120573 0.037 Uiso 0.738(18) 1 calc R U P A 1
H70A H 0.996767 0.000181 0.135634 0.037 Uiso 0.262(18) 1 calc R U P A 2
C71 C 1.0473(6) -0.0599(3) 0.1698(2) 0.0382(16) Uani 0.738(18) 1 d D U P A 1
H71A H 1.085185 -0.036177 0.186250 0.057 Uiso 0.738(18) 1 calc R U P A 1
H71B H 0.974112 -0.055982 0.187787 0.057 Uiso 0.738(18) 1 calc R U P A 1
H71C H 1.082253 -0.103290 0.168315 0.057 Uiso 0.738(18) 1 calc R U P A 1
C72 C 1.1631(5) -0.0343(5) 0.0936(3) 0.056(2) Uani 0.738(18) 1 d D U P A 1
H72A H 1.193488 -0.010438 0.113608 0.084 Uiso 0.738(18) 1 calc R U P A 1
H72B H 1.203641 -0.076514 0.090205 0.084 Uiso 0.738(18) 1 calc R U P A 1
H72C H 1.165875 -0.015460 0.061572 0.084 Uiso 0.738(18) 1 calc R U P A 1
C71A C 1.099(2) -0.0757(8) 0.1522(10) 0.062(6) Uani 0.262(18) 1 d D U P A 2
H71D H 1.135775 -0.052329 0.169337 0.093 Uiso 0.262(18) 1 calc R U P A 2
H71E H 1.044576 -0.091933 0.175586 0.093 Uiso 0.262(18) 1 calc R U P A 2
H71F H 1.149435 -0.109919 0.134517 0.093 Uiso 0.262(18) 1 calc R U P A 2
C72A C 1.130(2) -0.0104(12) 0.0786(6) 0.053(6) Uani 0.262(18) 1 d D U P A 2
H72D H 1.093285 0.016329 0.056477 0.080 Uiso 0.262(18) 1 calc R U P A 2
H72E H 1.169780 0.013157 0.094001 0.080 Uiso 0.262(18) 1 calc R U P A 2
H72F H 1.178472 -0.044925 0.060410 0.080 Uiso 0.262(18) 1 calc R U P A 2
C74 C 0.6534(2) -0.12469(12) 0.09001(10) 0.0347(7) Uani 1 1 d . . . . .
H74A H 0.674344 -0.155873 0.064312 0.052 Uiso 1 1 calc R U . . .
H74B H 0.576461 -0.110833 0.096571 0.052 Uiso 1 1 calc R U . . .
H74C H 0.675133 -0.142410 0.119450 0.052 Uiso 1 1 calc R U . . .
C73 C 0.7070(2) -0.07002(11) 0.07396(9) 0.0257(6) Uani 1 1 d . . . . .
H73 H 0.679034 -0.037536 0.099530 0.031 Uiso 1 1 calc R U . . .
C75 C 0.6779(2) -0.04294(13) 0.02683(10) 0.0389(7) Uani 1 1 d . . . . .
H75A H 0.706740 -0.005473 0.018896 0.058 Uiso 1 1 calc R U . . .
H75B H 0.600725 -0.033024 0.030867 0.058 Uiso 1 1 calc R U . . .
H75C H 0.707548 -0.073015 0.000590 0.058 Uiso 1 1 calc R U . . .
C76 C 0.4036(2) 0.73496(11) 0.22615(9) 0.0216(6) Uani 1 1 d . . . . .
C77 C 0.4992(2) 0.72753(11) 0.19348(9) 0.0233(6) Uani 1 1 d . . . . .
H77 H 0.558845 0.698477 0.198974 0.028 Uiso 1 1 calc R U . . .
C78 C 0.5052(2) 0.76398(11) 0.15224(9) 0.0266(6) Uani 1 1 d . . . . .
H78 H 0.570140 0.759749 0.129289 0.032 Uiso 1 1 calc R U . . .
C79 C 0.4188(2) 0.80614(12) 0.14399(9) 0.0283(6) Uani 1 1 d . . . . .
H79 H 0.424866 0.830506 0.115562 0.034 Uiso 1 1 calc R U . . .
C80 C 0.3227(2) 0.81321(11) 0.17700(9) 0.0263(6) Uani 1 1 d . . . . .
H80 H 0.262982 0.842122 0.171418 0.032 Uiso 1 1 calc R U . . .
C81 C 0.3161(2) 0.77736(11) 0.21800(9) 0.0226(6) Uani 1 1 d . . . . .
C82 C 0.2231(2) 0.77307(11) 0.25863(9) 0.0261(6) Uani 1 1 d . . . . .
C83 C 0.1419(2) 0.74357(13) 0.24065(10) 0.0348(7) Uani 1 1 d . . . . .
H83A H 0.113205 0.769943 0.216086 0.052 Uiso 1 1 calc R U . . .
H83B H 0.084257 0.738805 0.267872 0.052 Uiso 1 1 calc R U . . .
H83C H 0.176330 0.703148 0.226510 0.052 Uiso 1 1 calc R U . . .
C84 C 0.1680(2) 0.83507(12) 0.28287(10) 0.0363(7) Uani 1 1 d . . . . .
H84A H 0.135223 0.861918 0.259688 0.055 Uiso 1 1 calc R U . . .
H84B H 0.220278 0.854426 0.293493 0.055 Uiso 1 1 calc R U . . .
H84C H 0.113508 0.828437 0.310908 0.055 Uiso 1 1 calc R U . . .
C85 C 0.2775(2) 0.72733(11) 0.29179(9) 0.0230(6) Uani 1 1 d . . . . .
C86 C 0.2249(2) 0.71037(11) 0.33650(9) 0.0269(6) Uani 1 1 d . . . . .
H86 H 0.157439 0.734662 0.349271 0.032 Uiso 1 1 calc R U . . .
C87 C 0.2614(2) 0.66101(11) 0.36468(9) 0.0245(6) Uani 1 1 d . . . . .
C88 C 0.1878(2) 0.64980(12) 0.41134(9) 0.0333(7) Uani 1 1 d . . . . .
H88A H 0.115571 0.670964 0.410376 0.050 Uiso 1 1 calc R U . . .
H88B H 0.210380 0.665596 0.438553 0.050 Uiso 1 1 calc R U . . .
H88C H 0.189495 0.605572 0.415383 0.050 Uiso 1 1 calc R U . . .
C89 C 0.37314(19) 0.56705(11) 0.37798(9) 0.0218(6) Uani 1 1 d . . . . .
C90 C 0.33817(19) 0.51707(11) 0.36086(9) 0.0236(6) Uani 1 1 d . . . . .
C91 C 0.3459(2) 0.46284(12) 0.38718(10) 0.0325(7) Uani 1 1 d . . . . .
H91 H 0.322258 0.428845 0.376598 0.039 Uiso 1 1 calc R U . . .
C92 C 0.3871(3) 0.45760(13) 0.42832(11) 0.0470(9) Uani 1 1 d . . . . .
H92 H 0.390686 0.420423 0.446214 0.056 Uiso 1 1 calc R U . . .
C93 C 0.4232(3) 0.50631(12) 0.44361(10) 0.0416(8) Uani 1 1 d . . . . .
H93 H 0.452533 0.501825 0.471793 0.050 Uiso 1 1 calc R U . . .
C94 C 0.4177(2) 0.56176(11) 0.41886(9) 0.0269(6) Uani 1 1 d . . . . .
C95 C 0.4592(2) 0.61357(11) 0.43788(9) 0.0270(6) Uani 1 1 d . . . . .
H95 H 0.445316 0.650214 0.416839 0.032 Uiso 1 1 calc R U . . .
C96 C 0.4021(2) 0.63208(12) 0.48988(9) 0.0349(7) Uani 1 1 d . . . . .
H96A H 0.425210 0.668407 0.499375 0.052 Uiso 1 1 calc R U . . .
H96B H 0.419127 0.598071 0.511777 0.052 Uiso 1 1 calc R U . . .
H96C H 0.325554 0.641593 0.491682 0.052 Uiso 1 1 calc R U . . .
C97 C 0.5782(2) 0.59611(12) 0.43421(10) 0.0328(7) Uani 1 1 d . . . . .
H97A H 0.613404 0.587028 0.400402 0.049 Uiso 1 1 calc R U . . .
H97B H 0.594328 0.559708 0.454023 0.049 Uiso 1 1 calc R U . . .
H97C H 0.603581 0.630354 0.445821 0.049 Uiso 1 1 calc R U . . .
C98 C 0.2917(2) 0.52183(12) 0.31565(10) 0.0296(6) Uani 1 1 d . . . . .
H98 H 0.323695 0.552827 0.294003 0.035 Uiso 1 1 calc R U . . .
N12 N 0.79928(16) 0.49096(9) 0.11588(7) 0.0218(5) Uani 1 1 d . . . . .
N11 N 0.74676(15) 0.66575(8) 0.20869(7) 0.0188(4) Uani 1 1 d . . . . .
C99 C 0.1722(2) 0.54416(15) 0.32632(13) 0.0586(10) Uani 1 1 d . . . . .
H99A H 0.145896 0.543939 0.296378 0.088 Uiso 1 1 calc R U . . .
H99B H 0.155127 0.586055 0.339459 0.088 Uiso 1 1 calc R U . . .
H99C H 0.138693 0.516865 0.349977 0.088 Uiso 1 1 calc R U . . .
C100 C 0.3187(2) 0.46117(12) 0.28745(10) 0.0323(7) Uani 1 1 d . . . . .
H10A H 0.300697 0.468556 0.255544 0.048 Uiso 1 1 calc R U . . .
H10B H 0.278247 0.431852 0.305245 0.048 Uiso 1 1 calc R U . . .
H10C H 0.394559 0.444281 0.283498 0.048 Uiso 1 1 calc R U . . .
C101 C 0.6221(2) 0.69718(11) 0.34841(8) 0.0221(6) Uani 1 1 d . . . . .
C102 C 0.5434(2) 0.74129(11) 0.37906(8) 0.0234(6) Uani 1 1 d . . . . .
C103 C 0.5692(2) 0.76937(11) 0.41709(9) 0.0286(6) Uani 1 1 d . . . . .
H103 H 0.514953 0.796738 0.437811 0.034 Uiso 1 1 calc R U . . .
C104 C 0.6696(2) 0.75910(12) 0.42577(9) 0.0329(7) Uani 1 1 d . . . . .
H104 H 0.684735 0.778237 0.452310 0.040 Uiso 1 1 calc R U . . .
C105 C 0.7481(2) 0.72015(12) 0.39488(9) 0.0301(6) Uani 1 1 d . . . . .
H105 H 0.818683 0.714120 0.399656 0.036 Uiso 1 1 calc R U . . .
C106 C 0.7272(2) 0.68915(11) 0.35662(9) 0.0248(6) Uani 1 1 d . . . . .
C107 C 0.4337(2) 0.76271(11) 0.36906(9) 0.0243(6) Uani 1 1 d . . . . .
H107 H 0.414531 0.726767 0.355081 0.029 Uiso 1 1 calc R U . . .
C108 C 0.4363(2) 0.81272(11) 0.32993(9) 0.0277(6) Uani 1 1 d . . . . .
H10D H 0.482436 0.795411 0.299744 0.042 Uiso 1 1 calc R U . . .
H10E H 0.463447 0.846846 0.340588 0.042 Uiso 1 1 calc R U . . .
H10F H 0.364568 0.827769 0.324528 0.042 Uiso 1 1 calc R U . . .
Al4 Al 0.67302(6) 0.61833(3) 0.25810(3) 0.01825(17) Uani 1 1 d . . . . .
C109 C 0.3464(2) 0.78401(12) 0.41380(9) 0.0322(7) Uani 1 1 d . . . . .
H10G H 0.277284 0.791786 0.404630 0.048 Uiso 1 1 calc R U . . .
H10H H 0.358219 0.821868 0.426710 0.048 Uiso 1 1 calc R U . . .
H10I H 0.348091 0.751934 0.438557 0.048 Uiso 1 1 calc R U . . .
C110 C 0.8232(2) 0.64671(12) 0.32773(9) 0.0281(6) Uani 1 1 d . . . . .
H110 H 0.801063 0.630820 0.299609 0.034 Uiso 1 1 calc R U . . .
C111 C 0.9166(2) 0.67851(13) 0.30739(10) 0.0361(7) Uani 1 1 d . . . . .
H11A H 0.972231 0.649890 0.286197 0.054 Uiso 1 1 calc R U . . .
H11B H 0.944669 0.691176 0.334131 0.054 Uiso 1 1 calc R U . . .
H11C H 0.892548 0.714773 0.288869 0.054 Uiso 1 1 calc R U . . .
C112 C 0.8601(2) 0.59124(12) 0.35793(10) 0.0356(7) Uani 1 1 d . . . . .
H11D H 0.919050 0.563266 0.337959 0.053 Uiso 1 1 calc R U . . .
H11E H 0.801423 0.569675 0.369509 0.053 Uiso 1 1 calc R U . . .
H11F H 0.883270 0.605250 0.385658 0.053 Uiso 1 1 calc R U . . .
C113 C 0.54912(19) 0.57850(10) 0.25366(8) 0.0189(5) Uani 1 1 d . . . . .
C114 C 0.4989(2) 0.56927(11) 0.21054(9) 0.0235(6) Uani 1 1 d . . . . .
H11G H 0.462417 0.609112 0.200741 0.035 Uiso 1 1 calc R U . . .
H11H H 0.448103 0.541948 0.220058 0.035 Uiso 1 1 calc R U . . .
H11I H 0.554409 0.550878 0.183386 0.035 Uiso 1 1 calc R U . . .
C115 C 0.58611(19) 0.51756(10) 0.27686(8) 0.0194(5) Uani 1 1 d . . . . .
H115 H 0.537846 0.490724 0.287243 0.023 Uiso 1 1 calc R U . . .
C116 C 0.68636(19) 0.50113(10) 0.28287(8) 0.0193(5) Uani 1 1 d . . . . .
C117 C 0.7460(2) 0.44366(11) 0.30435(9) 0.0220(6) Uani 1 1 d . . . . .
C118 C 0.7234(2) 0.38369(11) 0.28705(9) 0.0266(6) Uani 1 1 d . . . . .
H11J H 0.749921 0.379224 0.252037 0.040 Uiso 1 1 calc R U . . .
H11K H 0.646948 0.384871 0.294540 0.040 Uiso 1 1 calc R U . . .
H11L H 0.758873 0.348717 0.303550 0.040 Uiso 1 1 calc R U . . .
C119 C 0.7183(2) 0.44519(12) 0.36008(9) 0.0316(7) Uani 1 1 d . . . . .
H11M H 0.643515 0.443124 0.371332 0.047 Uiso 1 1 calc R U . . .
H11N H 0.731660 0.483429 0.371656 0.047 Uiso 1 1 calc R U . . .
H11O H 0.762253 0.409989 0.372689 0.047 Uiso 1 1 calc R U . . .
C120 C 0.8600(2) 0.45061(11) 0.28467(9) 0.0218(6) Uani 1 1 d . . . . .
C121 C 0.9541(2) 0.41150(12) 0.28617(9) 0.0282(6) Uani 1 1 d . . . . .
H121 H 0.954192 0.373409 0.302663 0.034 Uiso 1 1 calc R U . . .
C122 C 1.0494(2) 0.42771(12) 0.26355(10) 0.0309(6) Uani 1 1 d . . . . .
H122 H 1.114523 0.400800 0.264573 0.037 Uiso 1 1 calc R U . . .
C123 C 1.0486(2) 0.48360(12) 0.23940(9) 0.0276(6) Uani 1 1 d . . . . .
H123 H 1.113652 0.494130 0.223392 0.033 Uiso 1 1 calc R U . . .
C124 C 0.95467(19) 0.52409(11) 0.23833(9) 0.0234(6) Uani 1 1 d . . . . .
H124 H 0.954921 0.562217 0.221904 0.028 Uiso 1 1 calc R U . . .
C125 C 0.86005(19) 0.50801(11) 0.26167(8) 0.0203(5) Uani 1 1 d . . . . .
C126 C 0.76569(19) 0.72595(10) 0.21268(8) 0.0184(5) Uani 1 1 d . . . . .
C127 C 0.7217(2) 0.76788(11) 0.25010(9) 0.0237(6) Uani 1 1 d . . . . .
H127 H 0.667897 0.759554 0.276167 0.028 Uiso 1 1 calc R U . . .
C128 C 0.7593(2) 0.82274(11) 0.24815(9) 0.0276(6) Uani 1 1 d . . . . .
H128 H 0.732202 0.851523 0.273947 0.033 Uiso 1 1 calc R U . . .
C129 C 0.8351(2) 0.83612(11) 0.20942(9) 0.0290(6) Uani 1 1 d . . . . .
H129 H 0.860179 0.873487 0.209170 0.035 Uiso 1 1 calc R U . . .
C130 C 0.8748(2) 0.79490(11) 0.17073(9) 0.0274(6) Uani 1 1 d . . . . .
H130 H 0.925250 0.804277 0.143585 0.033 Uiso 1 1 calc R U . . .
C131 C 0.83886(19) 0.74001(11) 0.17291(9) 0.0216(6) Uani 1 1 d . . . . .
C132 C 0.87085(19) 0.68690(11) 0.13744(9) 0.0208(6) Uani 1 1 d . . . . .
C133 C 0.8390(2) 0.70892(11) 0.08926(9) 0.0278(6) Uani 1 1 d . . . . .
H13D H 0.879686 0.739976 0.074828 0.042 Uiso 1 1 calc R U . . .
H13E H 0.763327 0.726865 0.095320 0.042 Uiso 1 1 calc R U . . .
H13F H 0.853896 0.673929 0.067034 0.042 Uiso 1 1 calc R U . . .
C134 C 0.9902(2) 0.66245(11) 0.13202(10) 0.0288(6) Uani 1 1 d . . . . .
H13G H 1.011307 0.625709 0.111367 0.043 Uiso 1 1 calc R U . . .
H13H H 1.006345 0.651943 0.163958 0.043 Uiso 1 1 calc R U . . .
H13I H 1.029122 0.694124 0.117273 0.043 Uiso 1 1 calc R U . . .
C135 C 0.80325(18) 0.64182(10) 0.16372(8) 0.0185(5) Uani 1 1 d . . . . .
C136 C 0.78724(19) 0.58645(11) 0.14953(8) 0.0216(6) Uani 1 1 d . . . . .
H136 H 0.728543 0.574102 0.170454 0.026 Uiso 1 1 calc R U . . .
C137 C 0.83527(19) 0.54219(11) 0.11162(8) 0.0212(6) Uani 1 1 d . . . . .
C138 C 0.9236(2) 0.55049(12) 0.06990(9) 0.0337(7) Uani 1 1 d . . . . .
H13J H 0.912997 0.532629 0.040524 0.051 Uiso 1 1 calc R U . . .
H13K H 0.991427 0.529805 0.077132 0.051 Uiso 1 1 calc R U . . .
H13L H 0.923701 0.594428 0.064925 0.051 Uiso 1 1 calc R U . . .
C139 C 0.8397(2) 0.44426(11) 0.07925(8) 0.0218(6) Uani 1 1 d . . . . .
C140 C 0.7813(2) 0.44155(11) 0.04334(9) 0.0265(6) Uani 1 1 d . . . . .
C141 C 0.8198(2) 0.39498(12) 0.00841(9) 0.0297(6) Uani 1 1 d . . . . .
H141 H 0.782522 0.392586 -0.016590 0.036 Uiso 1 1 calc R U . . .
C142 C 0.9105(2) 0.35271(12) 0.00960(9) 0.0297(7) Uani 1 1 d . . . . .
H142 H 0.935773 0.321801 -0.014714 0.036 Uiso 1 1 calc R U . . .
C143 C 0.9652(2) 0.35483(12) 0.04579(9) 0.0291(6) Uani 1 1 d . . . . .
H143 H 1.027018 0.324738 0.046549 0.035 Uiso 1 1 calc R U . . .
C144 C 0.9310(2) 0.40074(11) 0.08161(9) 0.0250(6) Uani 1 1 d . . . . .
C145 C 0.9887(2) 0.40038(12) 0.12280(10) 0.0314(7) Uani 1 1 d . . . . .
H145 H 0.959140 0.439765 0.141183 0.038 Uiso 1 1 calc R U . . .
C146 C 0.9669(2) 0.34764(14) 0.15749(11) 0.0444(8) Uani 1 1 d . . . . .
H14A H 1.000444 0.308271 0.141304 0.067 Uiso 1 1 calc R U . . .
H14B H 0.890362 0.349636 0.167115 0.067 Uiso 1 1 calc R U . . .
H14C H 0.995817 0.351233 0.186266 0.067 Uiso 1 1 calc R U . . .
C147 C 1.1077(2) 0.39678(15) 0.10582(13) 0.0503(9) Uani 1 1 d . . . . .
H14D H 1.139253 0.358074 0.088277 0.075 Uiso 1 1 calc R U . . .
H14E H 1.139783 0.398523 0.133919 0.075 Uiso 1 1 calc R U . . .
H14F H 1.120476 0.431422 0.084369 0.075 Uiso 1 1 calc R U . . .
C148 C 0.6782(2) 0.48606(13) 0.04283(10) 0.0387(7) Uani 1 1 d . . . . .
H148 H 0.656007 0.507820 0.074780 0.046 Uiso 1 1 calc R U . . .
C149 C 0.5891(2) 0.45415(14) 0.03719(10) 0.0407(8) Uani 1 1 d . . . . .
H14G H 0.606151 0.434636 0.005208 0.061 Uiso 1 1 calc R U . . .
H14H H 0.523045 0.484470 0.040433 0.061 Uiso 1 1 calc R U . . .
H14I H 0.580892 0.422777 0.062278 0.061 Uiso 1 1 calc R U . . .
C150 C 0.6934(3) 0.53501(15) 0.00366(14) 0.0665(11) Uani 1 1 d . . . . .
H15A H 0.718100 0.515034 -0.028145 0.100 Uiso 1 1 calc R U . . .
H15B H 0.745838 0.557936 0.009730 0.100 Uiso 1 1 calc R U . . .
H15C H 0.625881 0.563339 0.004337 0.100 Uiso 1 1 calc R U . . .
C151 C 0.4101(3) 0.28006(19) -0.00766(12) 0.0705(11) Uani 1 1 d D . . . .
H15D H 0.442547 0.243473 -0.027771 0.106 Uiso 1 1 calc R U . . .
H15E H 0.464616 0.303284 -0.004784 0.106 Uiso 1 1 calc R U . . .
H15F H 0.356336 0.305975 -0.022660 0.106 Uiso 1 1 calc R U . . .
C152 C 0.3592(2) 0.26079(15) 0.04186(11) 0.0483(8) Uani 1 1 d D . . . .
H15G H 0.329519 0.297968 0.062295 0.058 Uiso 1 1 calc R U . . .
H15H H 0.414254 0.234957 0.056765 0.058 Uiso 1 1 calc R U . . .
C153 C 0.2723(2) 0.22552(14) 0.04171(10) 0.0415(8) Uani 1 1 d D . . . .
H15I H 0.301547 0.189196 0.020304 0.050 Uiso 1 1 calc R U . . .
H15J H 0.216330 0.251941 0.027675 0.050 Uiso 1 1 calc R U . . .
C154 C 0.2222(2) 0.20391(13) 0.09098(10) 0.0379(7) Uani 1 1 d D . . . .
H15K H 0.278989 0.180300 0.106076 0.045 Uiso 1 1 calc R U . . .
H15L H 0.188143 0.240481 0.111560 0.045 Uiso 1 1 calc R U . . .
C155 C 0.1410(2) 0.16454(15) 0.09086(11) 0.0458(8) Uani 1 1 d D . . . .
H15M H 0.172956 0.129707 0.068206 0.055 Uiso 1 1 calc R U . . .
H15N H 0.080822 0.189265 0.078600 0.055 Uiso 1 1 calc R U . . .
C156 C 0.0993(3) 0.13926(15) 0.14020(11) 0.0507(9) Uani 1 1 d D . . . .
H15O H 0.042720 0.117312 0.137984 0.076 Uiso 1 1 calc R U . . .
H15P H 0.071355 0.173239 0.163411 0.076 Uiso 1 1 calc R U . . .
H15Q H 0.156808 0.110908 0.151041 0.076 Uiso 1 1 calc R U . . .
C157 C 1.2643(3) 0.73959(14) 0.07414(11) 0.0463(8) Uani 1 1 d D . . . .
H15R H 1.306657 0.767192 0.055091 0.070 Uiso 1 1 calc R U . . .
H15S H 1.229987 0.758357 0.105757 0.070 Uiso 1 1 calc R U . . .
H15T H 1.210219 0.732508 0.057031 0.070 Uiso 1 1 calc R U . . .
C158 C 1.3358(2) 0.67860(13) 0.08121(11) 0.0395(7) Uani 1 1 d D . . . .
H15U H 1.368430 0.659315 0.049192 0.047 Uiso 1 1 calc R U . . .
H15V H 1.393386 0.686433 0.096249 0.047 Uiso 1 1 calc R U . . .
C159 C 1.2770(2) 0.63418(13) 0.11272(10) 0.0354(7) Uani 1 1 d D . . . .
H15W H 1.254513 0.650768 0.146122 0.043 Uiso 1 1 calc R U . . .
H15X H 1.212253 0.632268 0.100756 0.043 Uiso 1 1 calc R U . . .
C160 C 1.3401(2) 0.56937(12) 0.11426(10) 0.0331(7) Uani 1 1 d D . . . .
H16A H 1.405233 0.570991 0.125968 0.040 Uiso 1 1 calc R U . . .
H16B H 1.361556 0.552193 0.081034 0.040 Uiso 1 1 calc R U . . .
C161 C 1.2788(2) 0.52672(13) 0.14673(10) 0.0382(7) Uani 1 1 d D . . . .
H16C H 1.211310 0.527451 0.136402 0.046 Uiso 1 1 calc R U . . .
H16D H 1.261592 0.542480 0.180351 0.046 Uiso 1 1 calc R U . . .
C162 C 1.3385(2) 0.46050(13) 0.14599(11) 0.0436(8) Uani 1 1 d D . . . .
H16E H 1.352743 0.443767 0.113134 0.065 Uiso 1 1 calc R U . . .
H16F H 1.295576 0.435837 0.168188 0.065 Uiso 1 1 calc R U . . .
H16G H 1.405532 0.459274 0.156162 0.065 Uiso 1 1 calc R U . . .
C1A C 1.0567(9) 0.0684(4) 0.2792(4) 0.050(2) Uani 0.585(3) 1 d D U P B 1
H1AA H 1.012216 0.082067 0.255606 0.075 Uiso 0.585(3) 1 calc R U P B 1
H1AB H 1.055439 0.103078 0.299971 0.075 Uiso 0.585(3) 1 calc R U P B 1
H1AC H 1.129505 0.052817 0.262156 0.075 Uiso 0.585(3) 1 calc R U P B 1
C2A C 1.0144(5) 0.0171(3) 0.3104(2) 0.0506(14) Uani 0.585(3) 1 d D U P B 1
H2AA H 1.014311 -0.017298 0.289072 0.061 Uiso 0.585(3) 1 calc R U P B 1
H2AB H 0.940283 0.032938 0.326867 0.061 Uiso 0.585(3) 1 calc R U P B 1
C3A C 1.0798(5) -0.0072(3) 0.3487(3) 0.0454(14) Uani 0.585(3) 1 d D U P B 1
H3AA H 1.150822 -0.028983 0.332261 0.054 Uiso 0.585(3) 1 calc R U P B 1
H3AB H 1.089133 0.027861 0.366893 0.054 Uiso 0.585(3) 1 calc R U P B 1
C4A C 1.0276(6) -0.0503(3) 0.3833(3) 0.0549(15) Uani 0.585(3) 1 d D U P B 1
H4AA H 0.964757 -0.026322 0.404965 0.066 Uiso 0.585(3) 1 calc R U P B 1
H4AB H 1.002858 -0.079560 0.364850 0.066 Uiso 0.585(3) 1 calc R U P B 1
C5A C 1.0968(5) -0.0842(3) 0.4122(2) 0.0599(15) Uani 0.585(3) 1 d D U P B 1
H5AA H 1.117030 -0.055051 0.432602 0.072 Uiso 0.585(3) 1 calc R U P B 1
H5AB H 1.162192 -0.105490 0.390564 0.072 Uiso 0.585(3) 1 calc R U P B 1
C6A C 1.0452(6) -0.1336(4) 0.4461(3) 0.097(3) Uani 0.585(3) 1 d D U P B 1
H6AA H 1.095860 -0.155161 0.464875 0.146 Uiso 0.585(3) 1 calc R U P B 1
H6AB H 0.981307 -0.112752 0.468251 0.146 Uiso 0.585(3) 1 calc R U P B 1
H6AC H 1.026496 -0.163222 0.426187 0.146 Uiso 0.585(3) 1 calc R U P B 1
C1B C 1.0596(16) 0.0596(9) 0.2516(5) 0.064(4) Uani 0.237(2) 1 d D U P C 2
H1BA H 1.049176 0.103076 0.242363 0.096 Uiso 0.237(2) 1 calc R U P C 2
H1BB H 1.133462 0.039936 0.239402 0.096 Uiso 0.237(2) 1 calc R U P C 2
H1BC H 1.013126 0.039122 0.237645 0.096 Uiso 0.237(2) 1 calc R U P C 2
C2B C 1.0331(16) 0.0546(8) 0.3066(5) 0.055(3) Uani 0.237(2) 1 d D U P C 2
H2BA H 0.959381 0.076803 0.317602 0.066 Uiso 0.237(2) 1 calc R U P C 2
H2BB H 1.078862 0.077612 0.319346 0.066 Uiso 0.237(2) 1 calc R U P C 2
C3B C 1.0420(18) -0.0080(8) 0.3317(5) 0.058(2) Uani 0.237(2) 1 d D U P C 2
H3BA H 0.977659 -0.024198 0.330614 0.070 Uiso 0.237(2) 1 calc R U P C 2
H3BB H 1.102849 -0.036394 0.312376 0.070 Uiso 0.237(2) 1 calc R U P C 2
C4B C 1.0554(12) -0.0108(7) 0.3828(4) 0.054(2) Uani 0.237(2) 1 d D U P C 2
H4BA H 1.124091 -0.039883 0.378117 0.065 Uiso 0.237(2) 1 calc R U P C 2
H4BB H 1.074759 0.029887 0.384397 0.065 Uiso 0.237(2) 1 calc R U P C 2
C5B C 1.0199(12) -0.0199(7) 0.4348(5) 0.069(2) Uani 0.237(2) 1 d D U P C 2
H5BA H 0.945359 -0.024808 0.439219 0.083 Uiso 0.237(2) 1 calc R U P C 2
H5BB H 1.018002 0.019645 0.450331 0.083 Uiso 0.237(2) 1 calc R U P C 2
C6B C 1.0703(16) -0.0685(9) 0.4648(7) 0.085(4) Uani 0.237(2) 1 d D U P C 2
H6BA H 1.030764 -0.064258 0.498401 0.128 Uiso 0.237(2) 1 calc R U P C 2
H6BB H 1.070002 -0.109078 0.452357 0.128 Uiso 0.237(2) 1 calc R U P C 2
H6BC H 1.143431 -0.064143 0.463589 0.128 Uiso 0.237(2) 1 calc R U P C 2
C1F C 1.055(3) 0.0523(18) 0.2854(12) 0.058(5) Uani 0.178(2) 1 d D U P D -3
H1FA H 1.115254 0.071279 0.270555 0.087 Uiso 0.178(2) 1 calc R U P D -3
H1FB H 1.040129 0.026156 0.261506 0.087 Uiso 0.178(2) 1 calc R U P D -3
H1FC H 0.992773 0.084543 0.296454 0.087 Uiso 0.178(2) 1 calc R U P D -3
C2F C 1.0811(17) 0.0139(11) 0.3279(8) 0.056(3) Uani 0.178(2) 1 d D U P D -3
H2FA H 1.146099 -0.016859 0.315772 0.068 Uiso 0.178(2) 1 calc R U P D -3
H2FB H 1.099010 0.041200 0.350524 0.068 Uiso 0.178(2) 1 calc R U P D -3
C3F C 1.0008(14) -0.0199(9) 0.3566(7) 0.055(2) Uani 0.178(2) 1 d D U P D -3
H3FA H 0.975302 -0.043315 0.333827 0.066 Uiso 0.178(2) 1 calc R U P D -3
H3FB H 0.939604 0.010699 0.373118 0.066 Uiso 0.178(2) 1 calc R U P D -3
C4F C 1.039(2) -0.0637(11) 0.3939(8) 0.058(2) Uani 0.178(2) 1 d D U P D -3
H4FA H 0.974927 -0.080405 0.408137 0.070 Uiso 0.178(2) 1 calc R U P D -3
H4FB H 1.086325 -0.097517 0.373589 0.070 Uiso 0.178(2) 1 calc R U P D -3
C5F C 1.0896(19) -0.0645(11) 0.4351(8) 0.066(3) Uani 0.178(2) 1 d D U P D -3
H5FA H 1.162653 -0.059334 0.420915 0.079 Uiso 0.178(2) 1 calc R U P D -3
H5FB H 1.095820 -0.107333 0.447085 0.079 Uiso 0.178(2) 1 calc R U P D -3
C6F C 1.057(2) -0.0253(12) 0.4798(7) 0.091(5) Uani 0.178(2) 1 d D U P D -3
H6FA H 1.108362 -0.037562 0.500611 0.137 Uiso 0.178(2) 1 calc R U P D -3
H6FB H 1.054620 0.017903 0.470736 0.137 Uiso 0.178(2) 1 calc R U P D -3
H6FC H 0.986890 -0.030740 0.497256 0.137 Uiso 0.178(2) 1 calc R U P D -3
C1C C 0.172(3) 0.4666(13) 0.5100(13) 0.117(7) Uani 0.171(3) 1 d D U P E 1
H1CA H 0.178437 0.426880 0.526566 0.176 Uiso 0.171(3) 1 calc R U P E 1
H1CB H 0.150268 0.462593 0.479360 0.176 Uiso 0.171(3) 1 calc R U P E 1
H1CC H 0.240162 0.479872 0.503673 0.176 Uiso 0.171(3) 1 calc R U P E 1
C2C C 0.086(2) 0.5159(8) 0.5431(9) 0.074(3) Uani 0.171(3) 1 d D U P E 1
H2CA H 0.018633 0.500695 0.550068 0.089 Uiso 0.171(3) 1 calc R U P E 1
H2CB H 0.108155 0.517902 0.574280 0.089 Uiso 0.171(3) 1 calc R U P E 1
C3C C 0.0643(18) 0.5803(7) 0.5239(7) 0.062(2) Uani 0.171(3) 1 d D U P E 1
H3CA H 0.136756 0.584812 0.507799 0.074 Uiso 0.171(3) 1 calc R U P E 1
H3CB H 0.030241 0.573661 0.497003 0.074 Uiso 0.171(3) 1 calc R U P E 1
C4C C 0.015(2) 0.6447(7) 0.5363(8) 0.051(2) Uani 0.171(3) 1 d D U P E 1
H4CA H -0.033742 0.643220 0.567837 0.062 Uiso 0.171(3) 1 calc R U P E 1
H4CB H 0.073158 0.663701 0.542842 0.062 Uiso 0.171(3) 1 calc R U P E 1
C5C C -0.0419(18) 0.6896(8) 0.5078(8) 0.049(3) Uani 0.171(3) 1 d D U P E 1
H5CA H -0.115518 0.699661 0.526514 0.059 Uiso 0.171(3) 1 calc R U P E 1
H5CB H -0.044484 0.667617 0.478333 0.059 Uiso 0.171(3) 1 calc R U P E 1
C6C C -0.0107(14) 0.7515(7) 0.4905(6) 0.048(3) Uani 0.171(3) 1 d D U P E 1
H6CA H -0.061393 0.773645 0.471950 0.071 Uiso 0.171(3) 1 calc R U P E 1
H6CB H -0.011346 0.776297 0.518576 0.071 Uiso 0.171(3) 1 calc R U P E 1
H6CC H 0.060380 0.743940 0.469926 0.071 Uiso 0.171(3) 1 calc R U P E 1
C1D C 0.1481(12) 0.5365(9) 0.5400(7) 0.120(4) Uani 0.290(3) 1 d D U P F 2
H1DA H 0.198754 0.503689 0.551372 0.179 Uiso 0.290(3) 1 calc R U P F 2
H1DB H 0.142466 0.526800 0.507241 0.179 Uiso 0.290(3) 1 calc R U P F 2
H1DC H 0.172508 0.575533 0.539713 0.179 Uiso 0.290(3) 1 calc R U P F 2
C2D C 0.0393(12) 0.5420(8) 0.5741(6) 0.073(2) Uani 0.290(3) 1 d D U P F 2
H2DA H 0.011711 0.503523 0.574651 0.088 Uiso 0.290(3) 1 calc R U P F 2
H2DB H 0.042030 0.552705 0.607421 0.088 Uiso 0.290(3) 1 calc R U P F 2
C3D C -0.0265(11) 0.5941(7) 0.5508(5) 0.060(2) Uani 0.290(3) 1 d D U P F 2
H3DA H -0.065679 0.623555 0.576884 0.072 Uiso 0.290(3) 1 calc R U P F 2
H3DB H 0.023638 0.615718 0.528855 0.072 Uiso 0.290(3) 1 calc R U P F 2
C4D C -0.0999(8) 0.5826(5) 0.5244(3) 0.049(2) Uani 0.290(3) 1 d D U P F 2
H3GA H -0.158204 0.568115 0.547117 0.059 Uiso 0.290(3) 1 calc R U P F 2
H3GB H -0.064799 0.548900 0.501154 0.059 Uiso 0.290(3) 1 calc R U P F 2
C5D C -0.1443(8) 0.6337(5) 0.4985(3) 0.045(2) Uani 0.290(3) 1 d D U P F 2
H2GA H -0.220081 0.646593 0.513731 0.055 Uiso 0.290(3) 1 calc R U P F 2
H2GB H -0.140299 0.620291 0.465031 0.055 Uiso 0.290(3) 1 calc R U P F 2
C6D C -0.0905(16) 0.6894(8) 0.4964(9) 0.039(3) Uani 0.290(3) 1 d D U P F 2
H1GA H -0.125547 0.722444 0.478042 0.058 Uiso 0.290(3) 1 calc R U P F 2
H1GB H -0.095729 0.703883 0.529369 0.058 Uiso 0.290(3) 1 calc R U P F 2
H1GC H -0.015810 0.677536 0.480585 0.058 Uiso 0.290(3) 1 calc R U P F 2
C1E C -0.0472(11) 0.7869(6) 0.4526(5) 0.069(4) Uani 0.255(2) 1 d D U P G 3
H1EA H -0.087299 0.796915 0.426905 0.104 Uiso 0.255(2) 1 calc R U P G 3
H1EB H -0.067019 0.820621 0.476273 0.104 Uiso 0.255(2) 1 calc R U P G 3
H1EC H 0.028716 0.781260 0.438585 0.104 Uiso 0.255(2) 1 calc R U P G 3
C2E C -0.0730(11) 0.7250(6) 0.4788(5) 0.058(3) Uani 0.255(2) 1 d D U P G 3
H2EA H -0.150410 0.731555 0.491303 0.070 Uiso 0.255(2) 1 calc R U P G 3
H2EB H -0.055189 0.692405 0.453817 0.070 Uiso 0.255(2) 1 calc R U P G 3
C3E C -0.0188(19) 0.6999(7) 0.5209(7) 0.051(2) Uani 0.255(2) 1 d D U P G 3
H3EA H 0.055494 0.705615 0.513285 0.061 Uiso 0.255(2) 1 calc R U P G 3
H3EB H -0.055326 0.723419 0.550722 0.061 Uiso 0.255(2) 1 calc R U P G 3
C4E C -0.0208(12) 0.6364(6) 0.5290(5) 0.059(2) Uani 0.255(2) 1 d D U P G 3
H4EA H 0.001968 0.614911 0.497392 0.071 Uiso 0.255(2) 1 calc R U P G 3
H4EB H -0.094951 0.632368 0.542114 0.071 Uiso 0.255(2) 1 calc R U P G 3
C5E C 0.0472(12) 0.6034(7) 0.5630(5) 0.073(2) Uani 0.255(2) 1 d D U P G 3
H5EA H 0.046917 0.630988 0.589846 0.087 Uiso 0.255(2) 1 calc R U P G 3
H5EB H 0.121072 0.589676 0.545445 0.087 Uiso 0.255(2) 1 calc R U P G 3
C6E C -0.0027(14) 0.5474(7) 0.5828(7) 0.081(4) Uani 0.255(2) 1 d D U P G 3
H6EA H 0.038216 0.524297 0.605128 0.121 Uiso 0.255(2) 1 calc R U P G 3
H6EB H -0.075818 0.561785 0.600042 0.121 Uiso 0.255(2) 1 calc R U P G 3
H6EC H -0.002059 0.520694 0.555878 0.121 Uiso 0.255(2) 1 calc R U P G 3
C1G C -0.1123(18) 0.6878(11) 0.4958(10) 0.050(3) Uani 0.284(3) 1 d D U P H 4
H6DA H -0.123980 0.727613 0.479587 0.075 Uiso 0.284(3) 1 calc R U P H 4
H6DB H -0.087617 0.654907 0.471474 0.075 Uiso 0.284(3) 1 calc R U P H 4
H6DC H -0.178685 0.681546 0.516760 0.075 Uiso 0.284(3) 1 calc R U P H 4
C2G C -0.0305(15) 0.6867(7) 0.5257(7) 0.043(2) Uani 0.284(3) 1 d D U P H 4
H5DA H 0.032949 0.695985 0.503198 0.051 Uiso 0.284(3) 1 calc R U P H 4
H5DB H -0.057192 0.722353 0.548023 0.051 Uiso 0.284(3) 1 calc R U P H 4
C3G C 0.0053(12) 0.6386(5) 0.5531(5) 0.053(2) Uani 0.284(3) 1 d D U P H 4
H4DA H -0.025379 0.648183 0.587712 0.063 Uiso 0.284(3) 1 calc R U P H 4
H4DB H 0.083180 0.633017 0.548499 0.063 Uiso 0.284(3) 1 calc R U P H 4
C4G C -0.0231(12) 0.5796(5) 0.5403(6) 0.062(2) Uani 0.284(3) 1 d D U P H 4
H4GA H -0.015950 0.575921 0.504919 0.075 Uiso 0.284(3) 1 calc R U P H 4
H4GB H -0.096398 0.577079 0.556565 0.075 Uiso 0.284(3) 1 calc R U P H 4
C5G C 0.0601(14) 0.5278(7) 0.5595(6) 0.076(3) Uani 0.284(3) 1 d D U P H 4
H5GA H 0.091831 0.547317 0.582280 0.091 Uiso 0.284(3) 1 calc R U P H 4
H5GB H 0.021079 0.497848 0.578215 0.091 Uiso 0.284(3) 1 calc R U P H 4
C6G C 0.1513(16) 0.4918(10) 0.5210(8) 0.122(5) Uani 0.284(3) 1 d D U P H 4
H6GA H 0.197150 0.461356 0.537116 0.184 Uiso 0.284(3) 1 calc R U P H 4
H6GB H 0.121694 0.470801 0.498768 0.184 Uiso 0.284(3) 1 calc R U P H 4
H6GC H 0.192707 0.520453 0.502849 0.184 Uiso 0.284(3) 1 calc R U P H 4

loop_
_atom_site_aniso_label
_atom_site_aniso_U_11
_atom_site_aniso_U_22
_atom_site_aniso_U_33
_atom_site_aniso_U_23
_atom_site_aniso_U_13
_atom_site_aniso_U_12
N1 0.0252(12) 0.0150(10) 0.0189(11) 0.0007(9) -0.0034(9) -0.0046(9)
C1 0.0233(14) 0.0140(12) 0.0247(14) -0.0018(10) -0.0024(11) -0.0045(11)
N2 0.0316(12) 0.0133(10) 0.0173(11) -0.0003(9) -0.0041(9) -0.0075(9)
C2 0.0282(15) 0.0193(13) 0.0244(14) -0.0011(11) -0.0048(12) -0.0078(11)
N3 0.0229(11) 0.0149(10) 0.0185(11) 0.0000(9) -0.0025(9) -0.0059(9)
C3 0.0317(16) 0.0218(14) 0.0257(15) -0.0002(11) -0.0011(12) -0.0053(12)
C4 0.0258(15) 0.0216(14) 0.0362(17) -0.0011(12) 0.0008(12) -0.0075(12)
C7 0.0322(15) 0.0260(14) 0.0229(14) -0.0039(11) -0.0079(12) -0.0079(12)
N8 0.0282(12) 0.0148(11) 0.0198(11) -0.0001(9) -0.0021(9) -0.0058(9)
C8 0.0400(17) 0.0360(17) 0.0315(16) -0.0083(13) -0.0074(13) -0.0156(14)
N9 0.0286(12) 0.0146(10) 0.0159(11) -0.0009(8) -0.0006(9) -0.0081(9)
C9 0.0375(17) 0.0436(18) 0.0339(17) 0.0064(14) -0.0138(14) -0.0103(14)
N10 0.0221(12) 0.0170(11) 0.0206(11) 0.0032(9) -0.0008(9) -0.0061(9)
C54 0.0394(16) 0.0144(13) 0.0274(15) 0.0029(11) -0.0061(12) -0.0074(12)
C53 0.0314(15) 0.0179(13) 0.0265(15) -0.0017(11) -0.0039(12) -0.0035(12)
C52 0.0339(15) 0.0175(13) 0.0187(13) 0.0003(11) -0.0035(11) -0.0085(12)
C10 0.0296(15) 0.0162(13) 0.0207(14) -0.0021(11) -0.0061(11) -0.0026(11)
Al1 0.0250(4) 0.0148(4) 0.0154(4) 0.0003(3) -0.0030(3) -0.0062(3)
Na1 0.0417(7) 0.0285(6) 0.0263(6) -0.0008(5) 0.0066(5) -0.0097(5)
C11 0.0387(16) 0.0213(14) 0.0176(13) -0.0029(11) -0.0069(12) -0.0078(12)
C19 0.0435(17) 0.0162(13) 0.0106(12) 0.0006(10) -0.0034(11) -0.0088(12)
C40 0.0254(14) 0.0138(12) 0.0146(12) 0.0007(10) -0.0009(11) -0.0032(11)
Al2 0.0254(4) 0.0149(4) 0.0156(4) 0.0011(3) -0.0027(3) -0.0064(3)
Na2 0.0553(7) 0.0283(6) 0.0213(6) -0.0002(5) 0.0046(5) -0.0124(5)
C27 0.0280(15) 0.0132(12) 0.0211(13) 0.0041(10) -0.0018(11) -0.0075(11)
C28 0.0335(16) 0.0156(13) 0.0264(14) -0.0003(11) -0.0030(12) -0.0044(12)
C15 0.0373(16) 0.0197(13) 0.0170(13) 0.0036(11) -0.0056(12) -0.0096(12)
C29 0.0287(15) 0.0181(14) 0.0364(16) -0.0006(12) -0.0012(13) -0.0011(12)
C12 0.0361(16) 0.0159(13) 0.0168(13) 0.0003(10) -0.0041(12) -0.0032(12)
C32 0.0311(15) 0.0132(12) 0.0207(13) -0.0010(10) -0.0007(11) -0.0051(11)
C34 0.0343(16) 0.0208(14) 0.0282(15) 0.0000(12) -0.0058(12) -0.0085(12)
C36 0.0336(16) 0.0272(15) 0.0310(16) -0.0033(12) -0.0087(13) -0.0046(13)
N4 0.0273(12) 0.0154(11) 0.0173(11) 0.0028(9) -0.0048(9) -0.0064(9)
C16 0.0396(17) 0.0245(15) 0.0270(15) 0.0058(12) -0.0084(13) -0.0144(13)
C14 0.0395(16) 0.0154(13) 0.0132(12) 0.0015(10) -0.0032(11) -0.0102(12)
C13 0.0461(18) 0.0248(14) 0.0172(14) -0.0001(11) -0.0033(12) -0.0126(13)
C17 0.054(2) 0.0191(14) 0.0261(15) 0.0058(12) -0.0097(14) -0.0193(14)
C20 0.0422(17) 0.0170(13) 0.0210(14) 0.0025(11) -0.0013(12) -0.0043(12)
C18 0.0473(19) 0.0177(14) 0.0216(14) 0.0014(11) -0.0055(13) -0.0071(13)
C21 0.0395(18) 0.0420(18) 0.0291(16) 0.0006(14) -0.0058(14) -0.0046(14)
C58 0.0507(19) 0.0233(15) 0.0224(14) 0.0009(12) -0.0076(13) -0.0067(13)
C57 0.0323(15) 0.0162(13) 0.0175(13) 0.0026(10) -0.0023(11) -0.0081(11)
C56 0.0265(14) 0.0162(13) 0.0186(13) 0.0003(10) -0.0039(11) -0.0066(11)
C25 0.0373(17) 0.0271(15) 0.0401(17) 0.0112(13) -0.0120(14) -0.0136(13)
C23 0.0337(16) 0.0195(14) 0.0274(15) 0.0023(11) -0.0029(12) -0.0104(12)
C24 0.0480(19) 0.0309(17) 0.0384(18) -0.0006(14) 0.0009(15) -0.0066(14)
N6 0.0277(12) 0.0151(11) 0.0219(11) -0.0023(9) -0.0005(9) -0.0066(9)
C62 0.0278(15) 0.0212(14) 0.0186(13) -0.0006(11) -0.0025(11) -0.0083(11)
C61 0.0332(15) 0.0193(13) 0.0118(12) 0.0022(10) 0.0010(11) -0.0086(12)
C22 0.056(2) 0.0221(15) 0.0331(17) -0.0004(13) -0.0086(15) 0.0032(14)
C60 0.0247(14) 0.0194(13) 0.0173(13) 0.0009(10) -0.0048(11) -0.0090(11)
C59 0.0374(17) 0.0197(14) 0.0277(15) -0.0009(12) 0.0025(12) -0.0089(12)
C31 0.0287(15) 0.0167(13) 0.0244(14) 0.0030(11) -0.0031(12) -0.0073(11)
C30 0.0273(15) 0.0198(14) 0.0329(16) 0.0035(12) -0.0105(12) -0.0033(12)
C26 0.0247(14) 0.0127(12) 0.0218(13) 0.0037(10) -0.0016(11) -0.0073(11)
C33 0.0365(16) 0.0236(14) 0.0226(14) -0.0035(11) -0.0021(12) -0.0064(12)
C39 0.0319(15) 0.0195(13) 0.0213(14) -0.0010(11) -0.0041(12) -0.0071(12)
C38 0.0242(14) 0.0149(12) 0.0187(13) 0.0011(10) -0.0032(11) -0.0062(11)
C35 0.0271(15) 0.0232(14) 0.0249(14) 0.0023(11) -0.0086(12) -0.0017(12)
C43 0.0338(16) 0.0288(15) 0.0309(15) 0.0020(12) -0.0031(13) -0.0140(13)
C42 0.0256(14) 0.0161(13) 0.0224(14) 0.0010(10) -0.0043(11) -0.0082(11)
C41 0.0259(14) 0.0118(12) 0.0186(13) 0.0002(10) -0.0006(11) -0.0063(11)
C46 0.0319(16) 0.0227(14) 0.0290(15) -0.0025(12) -0.0077(12) -0.0084(12)
C45 0.0209(14) 0.0188(13) 0.0246(14) -0.0010(11) -0.0042(11) -0.0045(11)
C44 0.0369(16) 0.0195(14) 0.0332(16) 0.0002(12) -0.0101(13) -0.0102(12)
C49 0.0336(16) 0.0210(14) 0.0242(14) 0.0026(11) -0.0082(12) -0.0081(12)
C48 0.0351(16) 0.0271(15) 0.0207(14) 0.0013(12) -0.0085(12) -0.0026(12)
C47 0.0330(16) 0.0298(15) 0.0269(15) -0.0050(12) -0.0132(12) -0.0062(13)
C37 0.0444(18) 0.0354(17) 0.0284(16) 0.0050(13) -0.0142(14) -0.0090(14)
N5 0.0277(12) 0.0135(10) 0.0156(11) -0.0008(8) -0.0015(9) -0.0050(9)
C5 0.0265(15) 0.0227(14) 0.0353(16) -0.0033(12) -0.0084(12) -0.0062(12)
C51 0.0243(14) 0.0146(12) 0.0193(13) 0.0024(10) -0.0057(11) -0.0062(11)
C50 0.0218(14) 0.0188(13) 0.0213(13) -0.0032(11) -0.0032(11) -0.0044(11)
C55 0.0379(16) 0.0199(14) 0.0216(14) 0.0040(11) -0.0005(12) -0.0091(12)
C6 0.0250(14) 0.0175(13) 0.0265(14) -0.0020(11) -0.0062(11) -0.0035(11)
C65 0.0347(16) 0.0156(13) 0.0171(13) 0.0015(10) 0.0007(11) -0.0075(11)
C64 0.0317(15) 0.0159(13) 0.0165(13) 0.0009(10) 0.0024(11) -0.0065(11)
C63 0.0537(19) 0.0229(15) 0.0217(15) -0.0001(12) 0.0085(13) -0.0088(14)
C68 0.0328(16) 0.0242(15) 0.0292(15) 0.0042(12) 0.0035(13) -0.0067(13)
C67 0.0396(18) 0.0173(14) 0.0232(14) -0.0026(11) 0.0075(12) -0.0048(12)
C66 0.0395(17) 0.0192(14) 0.0210(14) -0.0002(11) -0.0016(12) -0.0100(12)
Al3 0.0244(4) 0.0143(4) 0.0177(4) -0.0002(3) -0.0008(3) -0.0049(3)
C69 0.0330(16) 0.0189(13) 0.0205(14) 0.0027(11) 0.0007(12) -0.0083(12)
N7 0.0266(12) 0.0161(11) 0.0180(11) 0.0002(9) -0.0020(9) -0.0045(9)
C70 0.0294(15) 0.0297(15) 0.0332(16) -0.0018(12) -0.0017(12) -0.0099(13)
C71 0.038(3) 0.043(3) 0.039(3) 0.004(2) -0.016(2) -0.014(3)
C72 0.044(3) 0.085(5) 0.046(4) -0.008(3) -0.001(3) -0.037(3)
C71A 0.067(15) 0.060(11) 0.063(12) 0.003(8) -0.034(11) -0.001(9)
C72A 0.057(11) 0.074(14) 0.042(9) -0.010(7) -0.003(7) -0.048(11)
C74 0.0371(17) 0.0267(15) 0.0395(17) -0.0029(13) -0.0008(14) -0.0114(13)
C73 0.0320(15) 0.0196(14) 0.0247(14) -0.0029(11) -0.0013(12) -0.0077(12)
C75 0.0406(18) 0.0393(18) 0.0350(17) 0.0040(14) -0.0074(14) -0.0040(14)
C76 0.0311(15) 0.0154(13) 0.0199(13) 0.0010(10) -0.0054(11) -0.0083(11)
C77 0.0269(15) 0.0181(13) 0.0246(14) 0.0008(11) -0.0045(12) -0.0046(11)
C78 0.0299(15) 0.0267(15) 0.0242(14) 0.0019(12) -0.0032(12) -0.0104(12)
C79 0.0389(17) 0.0251(15) 0.0242(14) 0.0058(12) -0.0087(13) -0.0124(13)
C80 0.0300(15) 0.0202(14) 0.0304(15) 0.0029(12) -0.0116(12) -0.0036(12)
C81 0.0295(15) 0.0174(13) 0.0221(14) -0.0007(11) -0.0060(11) -0.0068(11)
C82 0.0277(15) 0.0228(14) 0.0255(14) 0.0009(11) -0.0025(12) -0.0022(12)
C83 0.0301(16) 0.0376(17) 0.0355(17) 0.0050(13) -0.0041(13) -0.0073(13)
C84 0.0398(18) 0.0274(16) 0.0341(17) 0.0002(13) -0.0026(14) 0.0066(13)
C85 0.0252(15) 0.0149(13) 0.0270(14) -0.0042(11) -0.0023(12) -0.0020(11)
C86 0.0270(15) 0.0218(14) 0.0258(15) -0.0016(12) 0.0027(12) 0.0014(12)
C87 0.0259(15) 0.0201(14) 0.0256(14) -0.0027(11) 0.0006(12) -0.0054(12)
C88 0.0366(17) 0.0262(15) 0.0290(16) 0.0013(12) 0.0071(13) -0.0021(13)
C89 0.0257(14) 0.0170(13) 0.0192(13) 0.0002(10) 0.0029(11) -0.0041(11)
C90 0.0255(14) 0.0193(13) 0.0237(14) -0.0027(11) 0.0018(11) -0.0059(11)
C91 0.0532(19) 0.0165(14) 0.0308(16) -0.0014(12) -0.0075(14) -0.0145(13)
C92 0.088(3) 0.0202(15) 0.0413(19) 0.0114(14) -0.0233(18) -0.0219(16)
C93 0.077(2) 0.0236(15) 0.0338(17) 0.0072(13) -0.0253(16) -0.0189(16)
C94 0.0420(17) 0.0164(13) 0.0221(14) 0.0009(11) -0.0027(12) -0.0093(12)
C95 0.0452(17) 0.0168(13) 0.0206(14) 0.0014(11) -0.0058(12) -0.0108(12)
C96 0.0510(19) 0.0271(15) 0.0277(15) -0.0066(12) -0.0030(14) -0.0140(14)
C97 0.0491(19) 0.0243(15) 0.0268(15) 0.0053(12) -0.0081(13) -0.0119(14)
C98 0.0349(16) 0.0248(15) 0.0316(16) -0.0003(12) -0.0079(13) -0.0110(13)
N12 0.0310(12) 0.0163(11) 0.0178(11) -0.0024(9) -0.0011(9) -0.0072(9)
N11 0.0268(12) 0.0114(10) 0.0172(11) 0.0009(8) -0.0013(9) -0.0050(9)
C99 0.043(2) 0.051(2) 0.085(3) -0.031(2) -0.0250(19) 0.0010(17)
C100 0.0354(16) 0.0354(16) 0.0289(15) -0.0082(13) -0.0061(13) -0.0125(13)
C101 0.0345(16) 0.0166(13) 0.0161(13) 0.0026(10) -0.0014(11) -0.0118(12)
C102 0.0417(16) 0.0137(13) 0.0154(13) 0.0012(10) -0.0013(12) -0.0123(12)
C103 0.0472(18) 0.0167(13) 0.0202(14) -0.0007(11) 0.0000(13) -0.0096(13)
C104 0.057(2) 0.0227(15) 0.0232(15) -0.0042(12) -0.0103(14) -0.0155(14)
C105 0.0401(17) 0.0277(15) 0.0270(15) -0.0021(12) -0.0089(13) -0.0150(13)
C106 0.0349(16) 0.0200(14) 0.0209(14) 0.0002(11) -0.0017(12) -0.0127(12)
C107 0.0362(16) 0.0136(13) 0.0198(13) -0.0034(10) 0.0028(12) -0.0051(11)
C108 0.0395(17) 0.0166(13) 0.0247(14) 0.0006(11) -0.0012(12) -0.0057(12)
Al4 0.0238(4) 0.0131(4) 0.0173(4) 0.0003(3) -0.0014(3) -0.0052(3)
C109 0.0418(17) 0.0212(14) 0.0285(15) -0.0039(12) 0.0056(13) -0.0069(13)
C110 0.0316(16) 0.0301(15) 0.0265(15) -0.0028(12) -0.0090(12) -0.0114(13)
C111 0.0298(16) 0.0419(18) 0.0375(17) 0.0050(14) -0.0058(13) -0.0115(14)
C112 0.0406(18) 0.0301(16) 0.0366(17) -0.0026(13) -0.0065(14) -0.0090(14)
C113 0.0238(14) 0.0147(12) 0.0175(13) 0.0004(10) -0.0030(11) -0.0038(11)
C114 0.0276(15) 0.0186(13) 0.0240(14) -0.0019(11) -0.0032(11) -0.0054(11)
C115 0.0253(14) 0.0130(12) 0.0192(13) -0.0016(10) 0.0012(11) -0.0079(11)
C116 0.0272(15) 0.0147(12) 0.0158(13) -0.0007(10) 0.0003(11) -0.0086(11)
C117 0.0285(15) 0.0157(13) 0.0215(13) 0.0028(11) -0.0040(11) -0.0053(11)
C118 0.0325(16) 0.0157(13) 0.0320(15) 0.0023(11) -0.0057(12) -0.0069(12)
C119 0.0438(18) 0.0249(15) 0.0255(15) 0.0051(12) -0.0041(13) -0.0095(13)
C120 0.0292(15) 0.0155(13) 0.0223(14) -0.0007(11) -0.0078(11) -0.0056(11)
C121 0.0344(16) 0.0193(14) 0.0344(16) 0.0028(12) -0.0140(13) -0.0067(12)
C122 0.0277(16) 0.0244(15) 0.0424(17) -0.0001(13) -0.0135(13) -0.0026(12)
C123 0.0251(15) 0.0256(15) 0.0315(15) -0.0007(12) -0.0045(12) -0.0049(12)
C124 0.0264(15) 0.0205(13) 0.0237(14) 0.0024(11) -0.0045(11) -0.0068(12)
C125 0.0266(15) 0.0179(13) 0.0182(13) -0.0004(10) -0.0062(11) -0.0069(11)
C126 0.0234(14) 0.0137(12) 0.0195(13) 0.0028(10) -0.0049(11) -0.0070(11)
C127 0.0318(15) 0.0178(13) 0.0207(14) -0.0001(11) -0.0018(11) -0.0066(11)
C128 0.0397(17) 0.0176(14) 0.0262(15) -0.0017(11) -0.0060(13) -0.0076(12)
C129 0.0365(16) 0.0162(13) 0.0364(16) 0.0003(12) -0.0056(13) -0.0121(12)
C130 0.0327(16) 0.0193(14) 0.0293(15) 0.0012(12) -0.0008(12) -0.0093(12)
C131 0.0248(14) 0.0166(13) 0.0229(14) 0.0021(11) -0.0031(11) -0.0051(11)
C132 0.0244(14) 0.0150(12) 0.0213(13) -0.0010(10) 0.0026(11) -0.0077(11)
C133 0.0405(17) 0.0203(14) 0.0208(14) 0.0024(11) -0.0011(12) -0.0076(12)
C134 0.0298(15) 0.0207(14) 0.0347(16) -0.0009(12) 0.0001(12) -0.0088(12)
C135 0.0220(13) 0.0162(12) 0.0166(13) 0.0027(10) -0.0025(10) -0.0041(11)
C136 0.0244(14) 0.0191(13) 0.0192(13) 0.0009(11) 0.0035(11) -0.0079(11)
C137 0.0274(14) 0.0172(13) 0.0176(13) 0.0005(10) -0.0003(11) -0.0058(11)
C138 0.0458(18) 0.0241(15) 0.0268(15) -0.0048(12) 0.0085(13) -0.0127(13)
C139 0.0294(15) 0.0151(13) 0.0185(13) -0.0016(10) 0.0041(11) -0.0081(11)
C140 0.0389(16) 0.0216(14) 0.0175(13) 0.0015(11) -0.0020(12) -0.0064(12)
C141 0.0462(18) 0.0244(15) 0.0177(14) -0.0021(11) -0.0021(13) -0.0093(14)
C142 0.0408(17) 0.0231(15) 0.0208(14) -0.0059(11) 0.0085(13) -0.0107(13)
C143 0.0304(16) 0.0194(14) 0.0335(16) -0.0028(12) 0.0056(13) -0.0077(12)
C144 0.0300(15) 0.0197(14) 0.0243(14) -0.0018(11) 0.0013(12) -0.0094(12)
C145 0.0305(16) 0.0221(14) 0.0413(17) -0.0050(13) -0.0077(13) -0.0029(12)
C146 0.050(2) 0.0455(19) 0.0405(18) 0.0020(15) -0.0150(15) -0.0094(16)
C147 0.0345(18) 0.044(2) 0.074(2) -0.0012(18) -0.0154(17) -0.0073(15)
C148 0.057(2) 0.0292(16) 0.0286(16) -0.0042(13) -0.0163(15) 0.0041(15)
C149 0.0423(18) 0.0453(19) 0.0306(17) 0.0030(14) -0.0095(14) 0.0027(15)
C150 0.090(3) 0.0318(19) 0.098(3) 0.0227(19) -0.058(2) -0.0227(19)
C151 0.072(3) 0.086(3) 0.053(2) 0.000(2) 0.004(2) -0.034(2)
C152 0.044(2) 0.057(2) 0.0434(19) -0.0067(16) -0.0037(16) -0.0122(17)
C153 0.0367(18) 0.0467(19) 0.0396(18) -0.0088(15) -0.0080(14) -0.0029(15)
C154 0.0333(17) 0.0425(18) 0.0356(17) -0.0094(14) -0.0063(14) -0.0011(14)
C155 0.0405(19) 0.057(2) 0.0404(19) -0.0089(16) -0.0070(15) -0.0115(16)
C156 0.052(2) 0.056(2) 0.044(2) -0.0056(17) -0.0048(16) -0.0152(17)
C157 0.058(2) 0.0421(19) 0.0408(19) -0.0028(15) -0.0102(16) -0.0133(17)
C158 0.0416(18) 0.0394(18) 0.0405(18) -0.0064(14) -0.0087(14) -0.0134(15)
C159 0.0337(17) 0.0440(18) 0.0280(16) -0.0070(13) -0.0032(13) -0.0083(14)
C160 0.0320(16) 0.0410(17) 0.0265(15) -0.0047(13) -0.0046(13) -0.0083(14)
C161 0.0366(17) 0.0447(19) 0.0324(17) 0.0015(14) -0.0050(14) -0.0083(15)
C162 0.0453(19) 0.0461(19) 0.0390(18) 0.0003(15) -0.0075(15) -0.0091(16)
C1A 0.043(4) 0.037(4) 0.069(5) 0.004(4) -0.016(4) -0.001(4)
C2A 0.043(3) 0.050(3) 0.067(4) 0.006(3) -0.026(3) -0.015(3)
C3A 0.030(3) 0.040(3) 0.070(4) -0.002(3) -0.016(3) -0.011(2)
C4A 0.046(3) 0.051(3) 0.064(3) -0.006(3) -0.003(3) -0.007(3)
C5A 0.053(3) 0.062(3) 0.060(4) -0.015(3) -0.003(3) -0.008(3)
C6A 0.076(5) 0.136(6) 0.072(5) 0.035(4) -0.003(4) -0.022(5)
C1B 0.059(7) 0.055(8) 0.072(7) -0.008(7) -0.014(8) 0.004(7)
C2B 0.042(5) 0.052(5) 0.071(5) 0.003(5) -0.016(5) -0.007(4)
C3B 0.050(4) 0.050(4) 0.072(4) 0.002(4) -0.012(4) -0.004(4)
C4B 0.046(4) 0.049(4) 0.066(4) -0.001(4) -0.008(4) -0.011(3)
C5B 0.063(5) 0.066(5) 0.072(4) -0.003(4) -0.006(4) -0.004(4)
C6B 0.100(8) 0.078(8) 0.070(7) 0.012(7) -0.009(7) -0.011(7)
C1F 0.044(8) 0.058(9) 0.071(8) 0.006(7) -0.014(7) -0.008(7)
C2F 0.042(4) 0.054(5) 0.071(5) 0.004(4) -0.009(4) -0.008(4)
C3F 0.044(4) 0.049(4) 0.071(5) 0.001(4) -0.005(4) -0.013(4)
C4F 0.048(4) 0.053(4) 0.068(4) -0.003(4) -0.001(4) -0.008(4)
C5F 0.058(4) 0.063(5) 0.072(5) -0.004(5) -0.003(4) -0.011(4)
C6F 0.101(10) 0.081(10) 0.078(9) -0.013(8) -0.014(9) 0.012(10)
C1C 0.094(11) 0.105(11) 0.110(11) -0.029(10) 0.031(10) 0.034(10)
C2C 0.071(5) 0.071(5) 0.064(5) -0.027(5) 0.018(5) -0.004(5)
C3C 0.062(4) 0.064(4) 0.051(4) -0.027(4) 0.008(4) -0.005(4)
C4C 0.052(4) 0.058(4) 0.043(4) -0.033(4) 0.005(4) -0.016(4)
C5C 0.043(5) 0.058(4) 0.043(5) -0.037(4) 0.009(4) -0.012(4)
C6C 0.037(7) 0.061(6) 0.050(7) -0.033(6) -0.008(6) -0.015(6)
C1D 0.110(7) 0.117(8) 0.110(8) -0.028(7) 0.008(7) 0.005(7)
C2D 0.080(5) 0.071(5) 0.055(5) -0.031(4) 0.007(4) 0.000(4)
C3D 0.063(4) 0.062(4) 0.048(4) -0.028(4) 0.009(3) -0.012(4)
C4D 0.046(4) 0.059(4) 0.031(4) -0.024(4) 0.018(3) -0.008(4)
C5D 0.034(5) 0.071(5) 0.024(5) -0.026(4) 0.013(4) -0.006(4)
C6D 0.033(7) 0.057(5) 0.024(5) -0.020(5) -0.005(5) 0.000(5)
C1E 0.050(8) 0.062(7) 0.083(9) -0.040(6) 0.021(7) -0.008(6)
C2E 0.045(5) 0.075(5) 0.049(5) -0.028(4) -0.001(4) -0.001(5)
C3E 0.039(4) 0.067(4) 0.043(4) -0.031(4) -0.002(4) -0.002(4)
C4E 0.053(4) 0.068(4) 0.044(4) -0.024(3) 0.010(3) -0.003(4)
C5E 0.070(4) 0.074(4) 0.062(4) -0.022(4) 0.008(4) -0.005(4)
C6E 0.071(7) 0.081(6) 0.067(7) -0.010(6) 0.028(6) -0.003(6)
C1G 0.042(7) 0.071(6) 0.033(6) -0.019(5) -0.006(5) 0.003(6)
C2G 0.033(4) 0.058(4) 0.038(4) -0.026(4) -0.006(4) -0.009(4)
C3G 0.053(4) 0.056(4) 0.044(4) -0.033(3) 0.000(4) -0.005(3)
C4G 0.068(4) 0.060(4) 0.051(4) -0.034(3) 0.012(4) -0.012(3)
C5G 0.080(5) 0.073(5) 0.062(5) -0.025(4) 0.012(4) -0.005(4)
C6G 0.119(9) 0.111(10) 0.111(9) -0.041(9) 0.016(8) 0.004(8)

loop_
_atom_type_symbol
_atom_type_description
_atom_type_scat_dispersion_real
_atom_type_scat_dispersion_imag
_atom_type_scat_source
C C 0.0033 0.0016 'International Tables Vol C Tables 4.2.6.8 and 6.1.1.4'
H H 0.0000 0.0000 'International Tables Vol C Tables 4.2.6.8 and 6.1.1.4'
N N 0.0061 0.0033 'International Tables Vol C Tables 4.2.6.8 and 6.1.1.4'
Al Al 0.0645 0.0514 'International Tables Vol C Tables 4.2.6.8 and 6.1.1.4'
Na Na 0.0362 0.0249 'International Tables Vol C Tables 4.2.6.8 and 6.1.1.4'

loop_
_geom_angle_atom_site_label_1
_geom_angle_atom_site_label_2
_geom_angle_atom_site_label_3
_geom_angle
_geom_angle_site_symmetry_1
_geom_angle_site_symmetry_3
_geom_angle_publ_flag
C10 N1 C1 107.61(19) . . ?
C10 N1 Al1 124.11(16) . . ?
C1 N1 Al1 128.27(16) . . ?
C2 C1 C6 121.4(2) . . ?
C2 C1 N1 127.6(2) . . ?
C6 C1 N1 111.0(2) . . ?
C12 N2 C14 116.71(19) . . ?
C12 N2 Al1 125.90(16) . . ?
C14 N2 Al1 117.22(15) . . ?
C1 C2 C3 117.7(2) . . ?
C26 N3 Al2 134.68(16) . . ?
C26 N3 Al1 135.17(16) . . ?
Al2 N3 Al1 89.59(9) . . ?
C4 C3 C2 121.4(2) . . ?
C3 C4 C5 120.2(2) . . ?
C6 C7 C10 100.63(19) . . ?
C6 C7 C8 113.2(2) . . ?
C10 C7 C8 113.1(2) . . ?
C6 C7 C9 111.4(2) . . ?
C10 C7 C9 109.0(2) . . ?
C8 C7 C9 109.3(2) . . ?
C87 N8 C89 115.6(2) . . ?
C87 N8 Al3 125.39(16) . . ?
C89 N8 Al3 118.97(16) . . ?
C101 N9 Al4 133.98(17) . . ?
C101 N9 Al3 136.04(17) . . ?
Al4 N9 Al3 89.82(9) . . ?
C125 N10 C116 107.38(19) . . ?
C125 N10 Al4 146.37(16) . . ?
C116 N10 Al4 105.87(15) . . ?
C125 N10 Na2 94.65(14) . . ?
C116 N10 Na2 64.91(12) . . ?
Al4 N10 Na2 103.86(9) . . ?
C53 C54 C55 120.4(2) . . ?
C53 C54 Na2 95.31(16) . . ?
C55 C54 Na2 121.91(18) . . ?
C54 C53 C52 121.4(2) . . ?
C51 C52 C53 117.9(2) . . ?
N1 C10 C11 124.9(2) . . ?
N1 C10 C7 112.1(2) . . ?
C11 C10 C7 123.0(2) . . ?
N3 Al1 N2 124.46(9) . . ?
N3 Al1 N1 117.46(9) . . ?
N2 Al1 N1 93.45(9) . . ?
N3 Al1 C38 93.84(10) . . ?
N2 Al1 C38 118.20(9) . . ?
N1 Al1 C38 110.60(10) . . ?
N6 Na1 C40 135.30(8) . . ?
N6 Na1 C41 123.12(8) . . ?
C40 Na1 C41 29.36(7) . . ?
N6 Na1 C39 101.36(8) . . ?
C40 Na1 C39 53.36(7) . . ?
C41 Na1 C39 78.36(7) . . ?
N6 Na1 C129 101.81(8) . 1_545 ?
C40 Na1 C129 120.59(8) . 1_545 ?
C41 Na1 C129 132.31(8) . 1_545 ?
C39 Na1 C129 109.90(8) . 1_545 ?
N6 Na1 C44 133.02(8) . . ?
C40 Na1 C44 67.68(8) . . ?
C41 Na1 C44 52.20(7) . . ?
C39 Na1 C44 119.24(8) . . ?
C129 Na1 C44 86.50(7) 1_545 . ?
C10 C11 C12 126.1(2) . . ?
C18 C19 C14 116.9(2) . . ?
C18 C19 C20 120.5(2) . . ?
C14 C19 C20 122.6(2) . . ?
C41 C40 C38 121.0(2) . . ?
C41 C40 Na1 80.65(14) . . ?
C38 C40 Na1 96.95(14) . . ?
N3 Al2 N4 122.38(9) . . ?
N3 Al2 N5 116.15(9) . . ?
N4 Al2 N5 108.51(9) . . ?
N3 Al2 C38 91.98(9) . . ?
N4 Al2 C38 91.81(9) . . ?
N5 Al2 C38 123.91(10) . . ?
N12 Na2 C116 140.98(8) . . ?
N12 Na2 C115 144.20(8) . . ?
C116 Na2 C115 29.56(7) . . ?
N12 Na2 N10 110.60(7) . . ?
C116 Na2 N10 30.41(6) . . ?
C115 Na2 N10 51.05(7) . . ?
N12 Na2 C54 91.70(8) . . ?
C116 Na2 C54 127.31(8) . . ?
C115 Na2 C54 110.21(8) . . ?
N10 Na2 C54 157.70(7) . . ?
N12 Na2 C136 47.60(7) . . ?
C116 Na2 C136 95.95(8) . . ?
C115 Na2 C136 98.78(7) . . ?
N10 Na2 C136 67.78(6) . . ?
C54 Na2 C136 132.80(7) . . ?
C28 C27 C26 120.8(2) . . ?
C28 C27 C32 118.1(2) . . ?
C26 C27 C32 120.9(2) . . ?
C29 C28 C27 122.1(2) . . ?
C14 C15 C16 117.7(2) . . ?
C14 C15 C23 123.7(2) . . ?
C16 C15 C23 118.6(2) . . ?
C28 C29 C30 118.2(2) . . ?
N2 C12 C11 122.7(2) . . ?
N2 C12 C13 120.4(2) . . ?
C11 C12 C13 116.9(2) . . ?
C27 C32 C34 109.28(19) . . ?
C27 C32 C33 115.0(2) . . ?
C34 C32 C33 110.8(2) . . ?
C50 N4 C41 107.35(18) . . ?
C50 N4 Al2 145.54(16) . . ?
C41 N4 Al2 106.69(15) . . ?
C17 C16 C15 121.0(3) . . ?
C15 C14 C19 122.5(2) . . ?
C15 C14 N2 120.5(2) . . ?
C19 C14 N2 117.0(2) . . ?
C18 C17 C16 120.3(2) . . ?
C19 C20 C21 112.7(2) . . ?
C19 C20 C22 113.2(2) . . ?
C21 C20 C22 108.4(2) . . ?
C17 C18 C19 121.6(2) . . ?
C56 C57 C59 109.2(2) . . ?
C56 C57 C58 107.8(2) . . ?
C59 C57 C58 112.9(2) . . ?
C56 C57 C60 100.90(18) . . ?
C59 C57 C60 112.5(2) . . ?
C58 C57 C60 112.6(2) . . ?
C55 C56 C51 120.7(2) . . ?
C55 C56 C57 129.6(2) . . ?
C51 C56 C57 109.7(2) . . ?
C15 C23 C25 111.3(2) . . ?
C15 C23 C24 112.1(2) . . ?
C25 C23 C24 110.1(2) . . ?
C62 N6 C64 119.9(2) . . ?
C62 N6 Na1 123.56(16) . . ?
C64 N6 Na1 115.78(14) . . ?
N6 C62 C61 115.1(2) . . ?
N6 C62 C63 120.1(2) . . ?
C61 C62 C63 124.9(2) . . ?
C60 C61 C62 137.7(2) . . ?
C61 C60 N5 118.5(2) . . ?
C61 C60 C57 131.4(2) . . ?
N5 C60 C57 110.03(19) . . ?
C30 C31 C26 120.4(2) . . ?
C30 C31 C35 115.1(2) . . ?
C26 C31 C35 124.5(2) . . ?
C29 C30 C31 122.6(2) . . ?
N3 C26 C31 122.9(2) . . ?
N3 C26 C27 121.7(2) . . ?
C31 C26 C27 115.4(2) . . ?
C38 C39 Na1 81.80(13) . . ?
C40 C38 C39 111.24(19) . . ?
C40 C38 Al1 116.05(16) . . ?
C39 C38 Al1 116.10(16) . . ?
C40 C38 Al2 97.71(15) . . ?
C39 C38 Al2 130.28(17) . . ?
Al1 C38 Al2 82.60(9) . . ?
C31 C35 C36 110.9(2) . . ?
C31 C35 C37 112.9(2) . . ?
C36 C35 C37 110.1(2) . . ?
C45 C42 C41 99.69(18) . . ?
C45 C42 C44 112.7(2) . . ?
C41 C42 C44 113.9(2) . . ?
C45 C42 C43 110.9(2) . . ?
C41 C42 C43 110.8(2) . . ?
C44 C42 C43 108.6(2) . . ?
C40 C41 N4 118.3(2) . . ?
C40 C41 C42 132.0(2) . . ?
N4 C41 C42 109.70(19) . . ?
C40 C41 Na1 69.98(14) . . ?
N4 C41 Na1 101.28(14) . . ?
C42 C41 Na1 98.98(14) . . ?
C45 C46 C47 119.8(2) . . ?
C46 C45 C50 120.1(2) . . ?
C46 C45 C42 131.1(2) . . ?
C50 C45 C42 108.8(2) . . ?
C42 C44 Na1 85.28(14) . . ?
C50 C49 C48 118.8(2) . . ?
C47 C48 C49 121.3(2) . . ?
C48 C47 C46 119.7(2) . . ?
C60 N5 C51 108.40(18) . . ?
C60 N5 Al2 123.74(15) . . ?
C51 N5 Al2 127.84(16) . . ?
C6 C5 C4 118.9(2) . . ?
C52 C51 C56 120.8(2) . . ?
C52 C51 N5 128.6(2) . . ?
C56 C51 N5 110.6(2) . . ?
C49 C50 N4 128.4(2) . . ?
C49 C50 C45 120.3(2) . . ?
N4 C50 C45 111.2(2) . . ?
C56 C55 C54 118.8(2) . . ?
C5 C6 C1 120.4(2) . . ?
C5 C6 C7 131.1(2) . . ?
C1 C6 C7 108.6(2) . . ?
C66 C65 C64 118.0(2) . . ?
C66 C65 C73 120.2(2) . . ?
C64 C65 C73 121.8(2) . . ?
C69 C64 C65 121.5(2) . . ?
C69 C64 N6 119.9(2) . . ?
C65 C64 N6 118.5(2) . . ?
C67 C68 C69 121.0(3) . . ?
C66 C67 C68 120.2(2) . . ?
C67 C66 C65 121.3(2) . . ?
N9 Al3 N8 124.17(9) . . ?
N9 Al3 N7 116.90(9) . . ?
N8 Al3 N7 93.75(9) . . ?
N9 Al3 C113 93.51(10) . . ?
N8 Al3 C113 119.65(9) . . ?
N7 Al3 C113 109.97(10) . . ?
C68 C69 C64 118.1(2) . . ?
C68 C69 C70 120.6(2) . . ?
C64 C69 C70 121.3(2) . . ?
C85 N7 C76 107.5(2) . . ?
C85 N7 Al3 124.12(16) . . ?
C76 N7 Al3 128.33(16) . . ?
C71A C70 C69 110.3(8) . . ?
C69 C70 C72 115.6(3) . . ?
C71A C70 C72A 111.8(10) . . ?
C69 C70 C72A 105.8(8) . . ?
C69 C70 C71 111.4(3) . . ?
C72 C70 C71 107.2(4) . . ?
C65 C73 C74 111.6(2) . . ?
C65 C73 C75 111.9(2) . . ?
C74 C73 C75 110.6(2) . . ?
C77 C76 C81 121.1(2) . . ?
C77 C76 N7 128.0(2) . . ?
C81 C76 N7 110.9(2) . . ?
C76 C77 C78 117.8(2) . . ?
C79 C78 C77 121.4(2) . . ?
C78 C79 C80 120.4(2) . . ?
C81 C80 C79 118.6(2) . . ?
C80 C81 C76 120.7(2) . . ?
C80 C81 C82 130.5(2) . . ?
C76 C81 C82 108.8(2) . . ?
C81 C82 C85 100.2(2) . . ?
C81 C82 C84 113.7(2) . . ?
C85 C82 C84 113.9(2) . . ?
C81 C82 C83 110.6(2) . . ?
C85 C82 C83 108.6(2) . . ?
C84 C82 C83 109.5(2) . . ?
N7 C85 C86 125.0(2) . . ?
N7 C85 C82 112.2(2) . . ?
C86 C85 C82 122.8(2) . . ?
C85 C86 C87 126.4(2) . . ?
N8 C87 C86 122.8(2) . . ?
N8 C87 C88 120.4(2) . . ?
C86 C87 C88 116.8(2) . . ?
C94 C89 C90 121.6(2) . . ?
C94 C89 N8 121.0(2) . . ?
C90 C89 N8 117.4(2) . . ?
C91 C90 C89 117.9(2) . . ?
C91 C90 C98 120.0(2) . . ?
C89 C90 C98 122.0(2) . . ?
C92 C91 C90 121.0(2) . . ?
C91 C92 C93 120.0(3) . . ?
C92 C93 C94 121.7(3) . . ?
C93 C94 C89 117.7(2) . . ?
C93 C94 C95 118.8(2) . . ?
C89 C94 C95 123.5(2) . . ?
C97 C95 C94 110.7(2) . . ?
C97 C95 C96 110.8(2) . . ?
C94 C95 C96 112.1(2) . . ?
C90 C98 C99 112.9(2) . . ?
C90 C98 C100 112.6(2) . . ?
C99 C98 C100 109.1(2) . . ?
C137 N12 C139 119.8(2) . . ?
C137 N12 Na2 115.71(16) . . ?
C139 N12 Na2 121.61(14) . . ?
C135 N11 C126 107.96(18) . . ?
C135 N11 Al4 123.67(15) . . ?
C126 N11 Al4 127.89(15) . . ?
N9 C101 C106 122.9(2) . . ?
N9 C101 C102 121.0(2) . . ?
C106 C101 C102 116.1(2) . . ?
C103 C102 C101 120.3(2) . . ?
C103 C102 C107 117.6(2) . . ?
C101 C102 C107 121.9(2) . . ?
C104 C103 C102 122.7(3) . . ?
C103 C104 C105 118.2(2) . . ?
C104 C105 C106 122.1(3) . . ?
C105 C106 C101 120.4(2) . . ?
C105 C106 C110 114.3(2) . . ?
C101 C106 C110 125.3(2) . . ?
C102 C107 C108 109.7(2) . . ?
C102 C107 C109 115.2(2) . . ?
C108 C107 C109 111.1(2) . . ?
N9 Al4 N10 121.65(9) . . ?
N9 Al4 N11 114.06(9) . . ?
N10 Al4 N11 110.04(9) . . ?
N9 Al4 C113 91.69(9) . . ?
N10 Al4 C113 90.92(9) . . ?
N11 Al4 C113 126.90(9) . . ?
C106 C110 C112 110.9(2) . . ?
C106 C110 C111 113.9(2) . . ?
C112 C110 C111 109.5(2) . . ?
C115 C113 C114 111.27(19) . . ?
C115 C113 Al3 113.03(16) . . ?
C114 C113 Al3 117.47(17) . . ?
C115 C113 Al4 97.70(15) . . ?
C114 C113 Al4 131.39(17) . . ?
Al3 C113 Al4 82.48(9) . . ?
C116 C115 C113 120.8(2) . . ?
C116 C115 Na2 69.91(14) . . ?
C113 C115 Na2 94.24(14) . . ?
C115 C116 N10 117.6(2) . . ?
C115 C116 C117 132.6(2) . . ?
N10 C116 C117 109.7(2) . . ?
C115 C116 Na2 80.53(15) . . ?
N10 C116 Na2 84.68(13) . . ?
C117 C116 Na2 101.41(14) . . ?
C120 C117 C116 100.39(18) . . ?
C120 C117 C118 112.0(2) . . ?
C116 C117 C118 112.6(2) . . ?
C120 C117 C119 111.8(2) . . ?
C116 C117 C119 111.4(2) . . ?
C118 C117 C119 108.5(2) . . ?
C121 C120 C125 120.0(2) . . ?
C121 C120 C117 131.0(2) . . ?
C125 C120 C117 109.1(2) . . ?
C120 C121 C122 120.0(2) . . ?
C121 C122 C123 119.6(2) . . ?
C124 C123 C122 121.1(2) . . ?
C123 C124 C125 118.9(2) . . ?
C124 C125 N10 127.8(2) . . ?
C124 C125 C120 120.3(2) . . ?
N10 C125 C120 111.8(2) . . ?
C127 C126 C131 121.0(2) . . ?
C127 C126 N11 127.9(2) . . ?
C131 C126 N11 111.1(2) . . ?
C126 C127 C128 117.7(2) . . ?
C129 C128 C127 121.4(2) . . ?
C128 C129 C130 120.3(2) . . ?
C128 C129 Na1 94.74(16) . 1_565 ?
C130 C129 Na1 123.68(18) . 1_565 ?
C131 C130 C129 118.4(2) . . ?
C130 C131 C126 121.0(2) . . ?
C130 C131 C132 129.4(2) . . ?
C126 C131 C132 109.6(2) . . ?
C131 C132 C134 108.3(2) . . ?
C131 C132 C135 100.87(18) . . ?
C134 C132 C135 113.0(2) . . ?
C131 C132 C133 109.0(2) . . ?
C134 C132 C133 113.1(2) . . ?
C135 C132 C133 111.7(2) . . ?
C136 C135 N11 118.2(2) . . ?
C136 C135 C132 131.4(2) . . ?
N11 C135 C132 110.30(19) . . ?
C135 C136 C137 137.2(2) . . ?
C135 C136 Na2 139.81(17) . . ?
C137 C136 Na2 78.44(13) . . ?
N12 C137 C136 115.2(2) . . ?
N12 C137 C138 119.9(2) . . ?
C136 C137 C138 124.8(2) . . ?
C144 C139 C140 121.8(2) . . ?
C144 C139 N12 120.1(2) . . ?
C140 C139 N12 118.0(2) . . ?
C141 C140 C139 117.7(2) . . ?
C141 C140 C148 120.5(2) . . ?
C139 C140 C148 121.8(2) . . ?
C142 C141 C140 121.2(3) . . ?
C141 C142 C143 120.4(2) . . ?
C142 C143 C144 121.1(3) . . ?
C139 C144 C143 117.8(2) . . ?
C139 C144 C145 121.7(2) . . ?
C143 C144 C145 120.4(2) . . ?
C144 C145 C147 113.4(2) . . ?
C144 C145 C146 110.0(2) . . ?
C147 C145 C146 110.4(2) . . ?
C140 C148 C149 113.0(2) . . ?
C140 C148 C150 111.2(3) . . ?
C149 C148 C150 110.5(2) . . ?
C151 C152 C153 113.9(3) . . ?
C152 C153 C154 114.8(2) . . ?
C155 C154 C153 115.3(2) . . ?
C154 C155 C156 113.9(3) . . ?
C159 C158 C157 112.8(2) . . ?
C160 C159 C158 114.9(2) . . ?
C159 C160 C161 113.1(2) . . ?
C160 C161 C162 113.7(2) . . ?
C1A C2A C3A 113.0(6) . . ?
C4A C3A C2A 111.8(5) . . ?
C5A C4A C3A 112.8(6) . . ?
C4A C5A C6A 113.2(6) . . ?
C1B C2B C3B 121.3(14) . . ?
C4B C3B C2B 117.9(13) . . ?
C5B C4B C3B 153.3(16) . . ?
C4B C5B C6B 126.1(14) . . ?
C3F C2F C1F 119.4(19) . . ?
C2F C3F C4F 115.6(15) . . ?
C5F C4F C3F 140(2) . . ?
C4F C5F C6F 129.7(19) . . ?
C3C C2C C1C 117.5(17) . . ?
C4C C3C C2C 145.2(17) . . ?
C5C C4C C3C 127.9(17) . . ?
C4C C5C C6C 124.7(18) . . ?
C3D C2D C1D 101.5(12) . . ?
C4D C3D C2D 121.1(12) . . ?
C3D C4D C5D 115.3(10) . . ?
C4D C5D C6D 114.5(10) . . ?
C3E C2E C1E 119.1(12) . . ?
C4E C3E C2E 111.6(13) . . ?
C3E C4E C5E 116.6(13) . . ?
C4E C5E C6E 106.0(12) . . ?
C3G C2G C1G 125.4(13) . . ?
C2G C3G C4G 112.3(11) . . ?
C3G C4G C5G 103.6(11) . . ?
C6G C5G C4G 117.0(13) . . ?

loop_
_geom_bond_atom_site_label_1
_geom_bond_atom_site_label_2
_geom_bond_distance
_geom_bond_site_symmetry_2
_geom_bond_publ_flag
N1 C10 1.347(3) . ?
N1 C1 1.429(3) . ?
N1 Al1 1.941(2) . ?
C1 C2 1.379(3) . ?
C1 C6 1.395(3) . ?
N2 C12 1.346(3) . ?
N2 C14 1.459(3) . ?
N2 Al1 1.927(2) . ?
C2 C3 1.392(3) . ?
N3 C26 1.413(3) . ?
N3 Al2 1.871(2) . ?
N3 Al1 1.871(2) . ?
C3 C4 1.387(4) . ?
C4 C5 1.388(4) . ?
C7 C6 1.507(3) . ?
C7 C10 1.531(3) . ?
C7 C8 1.538(3) . ?
C7 C9 1.547(4) . ?
N8 C87 1.344(3) . ?
N8 C89 1.458(3) . ?
N8 Al3 1.937(2) . ?
N9 C101 1.420(3) . ?
N9 Al4 1.866(2) . ?
N9 Al3 1.870(2) . ?
N10 C125 1.393(3) . ?
N10 C116 1.430(3) . ?
N10 Al4 1.873(2) . ?
N10 Na2 2.814(2) . ?
C54 C53 1.383(3) . ?
C54 C55 1.388(3) . ?
C54 Na2 2.943(3) . ?
C53 C52 1.397(3) . ?
C52 C51 1.386(3) . ?
C10 C11 1.389(3) . ?
Al1 C38 1.968(2) . ?
Na1 N6 2.343(2) . ?
Na1 C40 2.588(3) . ?
Na1 C41 2.718(3) . ?
Na1 C39 2.985(3) . ?
Na1 C129 3.028(3) 1_545 ?
Na1 C44 3.075(3) . ?
C11 C12 1.391(3) . ?
C19 C18 1.395(3) . ?
C19 C14 1.416(3) . ?
C19 C20 1.520(4) . ?
C40 C41 1.351(3) . ?
C40 C38 1.521(3) . ?
Al2 N4 1.876(2) . ?
Al2 N5 1.917(2) . ?
Al2 C38 2.026(3) . ?
Na2 N12 2.366(2) . ?
Na2 C116 2.559(2) . ?
Na2 C115 2.688(3) . ?
Na2 C136 3.118(3) . ?
C27 C28 1.388(3) . ?
C27 C26 1.443(3) . ?
C27 C32 1.517(3) . ?
C28 C29 1.374(4) . ?
C15 C14 1.393(4) . ?
C15 C16 1.400(3) . ?
C15 C23 1.513(3) . ?
C29 C30 1.375(4) . ?
C12 C13 1.505(3) . ?
C32 C34 1.528(3) . ?
C32 C33 1.535(3) . ?
C36 C35 1.534(3) . ?
N4 C50 1.392(3) . ?
N4 C41 1.414(3) . ?
C16 C17 1.381(4) . ?
C17 C18 1.376(4) . ?
C20 C21 1.533(4) . ?
C20 C22 1.536(3) . ?
C58 C57 1.541(3) . ?
C57 C56 1.507(3) . ?
C57 C59 1.529(3) . ?
C57 C60 1.542(3) . ?
C56 C55 1.385(3) . ?
C56 C51 1.397(3) . ?
C25 C23 1.522(4) . ?
C23 C24 1.537(4) . ?
N6 C62 1.310(3) . ?
N6 C64 1.436(3) . ?
C62 C61 1.440(3) . ?
C62 C63 1.508(3) . ?
C61 C60 1.369(3) . ?
C60 N5 1.392(3) . ?
C31 C30 1.395(3) . ?
C31 C26 1.431(3) . ?
C31 C35 1.520(3) . ?
C39 C38 1.541(3) . ?
C35 C37 1.538(3) . ?
C43 C42 1.540(3) . ?
C42 C45 1.526(3) . ?
C42 C41 1.531(3) . ?
C42 C44 1.534(3) . ?
C46 C45 1.378(3) . ?
C46 C47 1.400(3) . ?
C45 C50 1.410(3) . ?
C49 C50 1.388(3) . ?
C49 C48 1.392(3) . ?
C48 C47 1.387(4) . ?
N5 C51 1.418(3) . ?
C5 C6 1.381(3) . ?
C65 C66 1.395(3) . ?
C65 C64 1.410(3) . ?
C65 C73 1.515(4) . ?
C64 C69 1.404(4) . ?
C68 C67 1.388(4) . ?
C68 C69 1.395(3) . ?
C67 C66 1.376(4) . ?
Al3 N7 1.938(2) . ?
Al3 C113 1.970(2) . ?
C69 C70 1.522(4) . ?
N7 C85 1.347(3) . ?
N7 C76 1.433(3) . ?
C70 C71A 1.478(12) . ?
C70 C72 1.531(6) . ?
C70 C72A 1.541(12) . ?
C70 C71 1.553(5) . ?
C74 C73 1.529(3) . ?
C73 C75 1.533(4) . ?
C76 C77 1.381(3) . ?
C76 C81 1.392(3) . ?
C77 C78 1.392(3) . ?
C78 C79 1.379(4) . ?
C79 C80 1.391(4) . ?
C80 C81 1.379(3) . ?
C81 C82 1.510(3) . ?
C82 C85 1.533(3) . ?
C82 C84 1.535(4) . ?
C82 C83 1.536(4) . ?
C85 C86 1.386(3) . ?
C86 C87 1.398(3) . ?
C87 C88 1.509(3) . ?
C89 C94 1.394(3) . ?
C89 C90 1.417(3) . ?
C90 C91 1.389(3) . ?
C90 C98 1.521(4) . ?
C91 C92 1.375(4) . ?
C92 C93 1.379(4) . ?
C93 C94 1.390(3) . ?
C94 C95 1.524(3) . ?
C95 C97 1.522(4) . ?
C95 C96 1.534(3) . ?
C98 C99 1.523(4) . ?
C98 C100 1.531(3) . ?
N12 C137 1.307(3) . ?
N12 C139 1.435(3) . ?
N11 C135 1.396(3) . ?
N11 C126 1.418(3) . ?
N11 Al4 1.930(2) . ?
C101 C106 1.427(4) . ?
C101 C102 1.439(3) . ?
C102 C103 1.395(3) . ?
C102 C107 1.511(4) . ?
C103 C104 1.369(4) . ?
C104 C105 1.380(4) . ?
C105 C106 1.405(3) . ?
C106 C110 1.520(4) . ?
C107 C108 1.538(3) . ?
C107 C109 1.538(3) . ?
Al4 C113 2.030(2) . ?
C110 C112 1.530(4) . ?
C110 C111 1.535(4) . ?
C113 C115 1.518(3) . ?
C113 C114 1.541(3) . ?
C115 C116 1.344(3) . ?
C116 C117 1.537(3) . ?
C117 C120 1.524(3) . ?
C117 C118 1.537(3) . ?
C117 C119 1.541(3) . ?
C120 C121 1.375(3) . ?
C120 C125 1.408(3) . ?
C121 C122 1.391(4) . ?
C122 C123 1.393(4) . ?
C123 C124 1.384(3) . ?
C124 C125 1.389(3) . ?
C126 C127 1.387(3) . ?
C126 C131 1.389(3) . ?
C127 C128 1.396(3) . ?
C128 C129 1.385(4) . ?
C129 C130 1.397(3) . ?
C130 C131 1.385(3) . ?
C131 C132 1.512(3) . ?
C132 C134 1.537(3) . ?
C132 C135 1.537(3) . ?
C132 C133 1.542(3) . ?
C135 C136 1.374(3) . ?
C136 C137 1.436(3) . ?
C137 C138 1.507(3) . ?
C139 C144 1.399(4) . ?
C139 C140 1.406(3) . ?
C140 C141 1.400(3) . ?
C140 C148 1.517(4) . ?
C141 C142 1.373(4) . ?
C142 C143 1.376(4) . ?
C143 C144 1.403(3) . ?
C144 C145 1.517(4) . ?
C145 C147 1.528(4) . ?
C145 C146 1.531(4) . ?
C148 C149 1.522(4) . ?
C148 C150 1.533(4) . ?
C151 C152 1.506(4) . ?
C152 C153 1.509(4) . ?
C153 C154 1.515(4) . ?
C154 C155 1.509(4) . ?
C155 C156 1.518(4) . ?
C157 C158 1.522(4) . ?
C158 C159 1.520(4) . ?
C159 C160 1.517(4) . ?
C160 C161 1.521(4) . ?
C161 C162 1.522(4) . ?
C1A C2A 1.533(8) . ?
C2A C3A 1.541(7) . ?
C3A C4A 1.501(8) . ?
C4A C5A 1.437(8) . ?
C5A C6A 1.588(8) . ?
C1B C2B 1.526(12) . ?
C2B C3B 1.531(13) . ?
C3B C4B 1.489(12) . ?
C4B C5B 1.464(11) . ?
C5B C6B 1.489(12) . ?
C1F C2F 1.507(14) . ?
C2F C3F 1.499(13) . ?
C3F C4F 1.506(13) . ?
C4F C5F 1.455(13) . ?
C5F C6F 1.498(13) . ?
C1C C2C 1.579(13) . ?
C2C C3C 1.505(13) . ?
C3C C4C 1.469(12) . ?
C4C C5C 1.454(13) . ?
C5C C6C 1.545(13) . ?
C1D C2D 1.535(13) . ?
C2D C3D 1.521(12) . ?
C3D C4D 1.404(11) . ?
C4D C5D 1.421(10) . ?
C5D C6D 1.536(12) . ?
C1E C2E 1.599(12) . ?
C2E C3E 1.544(12) . ?
C3E C4E 1.422(13) . ?
C4E C5E 1.522(12) . ?
C5E C6E 1.551(13) . ?
C1G C2G 1.500(13) . ?
C2G C3G 1.364(12) . ?
C3G C4G 1.506(12) . ?
C4G C5G 1.588(12) . ?
C5G C6G 1.551(12) . ?
